data_4069728
loop_
_publ_author_name
'McBee, Jennifer L.'
'Tilley, T. Don'

_publ_section_title
;
 Synthesis and Reactivity of Iridium and Rhodium Silyl Complexes Supported
 by a Bipyridine Ligand
;
_journal_issue 17
_journal_name_full Organometallics
_journal_page_first 5072
_journal_paper_doi 10.1021/om900385a
_journal_volume 28
_journal_year 2009
_chemical_formula_moiety 'C72 H80 Ir2 N4 Si2, 2(C24 B F20),C H2 Cl2'
_chemical_formula_sum 'C121 H82 B2 Cl2 F40 Ir2 N4 Si2'
_chemical_formula_weight 2885.05
_chemical_name_systematic
; 
 ? 
;
_space_group_IT_number 2
_symmetry_cell_setting triclinic
_symmetry_space_group_name_Hall '-P 1'
_symmetry_space_group_name_H-M 'P -1'
_atom_sites_solution_hydrogens geom
_atom_sites_solution_primary direct
_atom_sites_solution_secondary difmap
_audit_creation_method SHELXL-97
_cell_angle_alpha 83.719(3)
_cell_angle_beta 82.617(3)
_cell_angle_gamma 88.458(3)
_cell_formula_units_Z 2
_cell_length_a 10.357(2)
_cell_length_b 20.250(4)
_cell_length_c 27.327(6)
_cell_measurement_reflns_used 7903
_cell_measurement_temperature 153(2)
_cell_measurement_theta_max 24.56
_cell_measurement_theta_min 3.28
_cell_volume 5649(2)
_computing_structure_refinement 'SHELXL-97 (Sheldrick, 1997)'
_computing_structure_solution 'SHELXS-97 (Sheldrick, 1990)'
_diffrn_ambient_temperature 153(2)
_diffrn_detector_area_resol_mean 0
_diffrn_measured_fraction_theta_full 0.953
_diffrn_measured_fraction_theta_max 0.953
_diffrn_measurement_device_type 'Area CCD Detector'
_diffrn_measurement_method \w/q-scans
_diffrn_radiation_monochromator graphite
_diffrn_radiation_source 'fine-focus sealed tube'
_diffrn_radiation_type MoK\a
_diffrn_radiation_wavelength 0.71073
_diffrn_reflns_av_R_equivalents 0.0253
_diffrn_reflns_av_sigmaI/netI 0.0547
_diffrn_reflns_limit_h_max 12
_diffrn_reflns_limit_h_min -10
_diffrn_reflns_limit_k_max 17
_diffrn_reflns_limit_k_min -23
_diffrn_reflns_limit_l_max 31
_diffrn_reflns_limit_l_min -32
_diffrn_reflns_number 28733
_diffrn_reflns_theta_full 24.79
_diffrn_reflns_theta_max 24.79
_diffrn_reflns_theta_min 3.42
_diffrn_standards_interval_count 0
_diffrn_standards_interval_time 0
_diffrn_standards_number 0
_exptl_absorpt_coefficient_mu 2.541
_exptl_absorpt_correction_T_max 0.837
_exptl_absorpt_correction_T_min 0.783
_exptl_absorpt_correction_type multi-scan
_exptl_absorpt_process_details 'sadabs, 2004'
_exptl_crystal_colour orange
_exptl_crystal_density_diffrn 1.688
_exptl_crystal_density_method 'not measured'
_exptl_crystal_description block
_exptl_crystal_F_000 2828
_exptl_crystal_size_max .1
_exptl_crystal_size_mid .1
_exptl_crystal_size_min .07
_refine_diff_density_max 1.524
_refine_diff_density_min -0.665
_refine_diff_density_rms 0.089
_refine_ls_extinction_method none
_refine_ls_goodness_of_fit_ref 1.054
_refine_ls_hydrogen_treatment mixed
_refine_ls_matrix_type full
_refine_ls_number_parameters 1566
_refine_ls_number_reflns 18498
_refine_ls_number_restraints 2
_refine_ls_restrained_S_all 1.054
_refine_ls_R_factor_all 0.0601
_refine_ls_R_factor_gt 0.0370
_refine_ls_shift/su_max 0.002
_refine_ls_shift/su_mean 0.000
_refine_ls_structure_factor_coef Fsqd
_refine_ls_weighting_details 'calc w=1/[\s^2^(Fo^2^)+(0.0364P)^2^+0.0000P] where P=(Fo^2^+2Fc^2^)/3'
_refine_ls_weighting_scheme calc
_refine_ls_wR_factor_gt 0.0734
_refine_ls_wR_factor_ref 0.0792
_reflns_number_gt 13939
_reflns_number_total 18498
_reflns_threshold_expression >2sigma(I)
_cod_data_source_file om900385a_si_007.cif
_cod_data_source_block jlm8m
_cod_depositor_comments
;
The following automatic conversions were performed:

'_symmetry_cell_setting' value 'Triclinic' changed to 'triclinic'
according to /home/saulius/struct/CIF-dictionaries/cif_core.dic
dictionary named 'cif_core.dic' version 2.4.2 from 2011-04-26.

Automatic conversion script
Id: cif_fix_values 1715 2011-07-08 13:25:40Z adriana 
;
_cod_original_sg_symbol_Hall '-p 1'
_cod_original_sg_symbol_H-M p-1
_cod_database_code 4069728

loop_
_symmetry_equiv_pos_as_xyz
'x, y, z'
'-x, -y, -z'

loop_
_atom_site_label
_atom_site_type_symbol
_atom_site_fract_x
_atom_site_fract_y
_atom_site_fract_z
_atom_site_U_iso_or_equiv
_atom_site_adp_type
_atom_site_occupancy
_atom_site_symmetry_multiplicity
_atom_site_calc_flag
_atom_site_refinement_flags
Ir1 Ir 0.483797(18) 0.558332(9) -0.021124(7) 0.02669(6) Uani 1 1 d D
Ir2 Ir 0.526800(18) -0.055985(9) 0.484434(7) 0.02707(6) Uani 1 1 d D
Si1 Si 0.26353(13) 0.52968(6) -0.01180(5) 0.0285(3) Uani 1 1 d .
Si2 Si 0.73883(13) -0.03260(7) 0.49726(5) 0.0315(3) Uani 1 1 d .
F10 F 0.0943(3) -0.02353(14) 0.25003(10) 0.0425(7) Uani 1 1 d .
F21 F 0.3592(3) -0.34116(14) 0.38748(11) 0.0470(8) Uani 1 1 d .
F11 F -0.2380(3) 0.05222(15) 0.14965(11) 0.0470(8) Uani 1 1 d .
F22 F 0.6098(3) -0.36707(15) 0.39250(11) 0.0480(8) Uani 1 1 d .
F1 F -0.1302(3) 0.18397(14) 0.13065(11) 0.0463(8) Uani 1 1 d .
F2 F -0.1406(3) 0.23263(15) 0.03782(11) 0.0569(9) Uani 1 1 d .
F4 F 0.1476(3) 0.06515(16) -0.01832(10) 0.0561(9) Uani 1 1 d .
F6 F 0.2853(3) 0.12490(14) 0.11543(10) 0.0452(8) Uani 1 1 d .
F7 F 0.5103(3) 0.10928(14) 0.14977(11) 0.0481(8) Uani 1 1 d .
F16 F 0.0906(3) 0.19271(15) 0.18120(11) 0.0515(8) Uani 1 1 d .
F31 F 0.2772(3) -0.42027(16) 0.23603(11) 0.0536(8) Uani 1 1 d .
F24 F 0.5916(3) -0.54787(15) 0.29967(12) 0.0600(9) Uani 1 1 d .
F20 F -0.1850(3) 0.01408(15) 0.25020(11) 0.0487(8) Uani 1 1 d .
F29 F -0.1526(3) -0.50562(18) 0.24420(12) 0.0622(9) Uani 1 1 d .
F5 F 0.1678(3) 0.01812(14) 0.07523(10) 0.0470(8) Uani 1 1 d .
F28 F -0.1424(3) -0.62585(17) 0.29828(13) 0.0670(10) Uani 1 1 d .
F12 F -0.3644(3) -0.05048(17) 0.12630(12) 0.0636(9) Uani 1 1 d .
F9 F 0.3236(3) -0.03523(15) 0.28569(11) 0.0519(8) Uani 1 1 d .
F23 F 0.7297(3) -0.46899(15) 0.34841(12) 0.0571(9) Uani 1 1 d .
F35 F 0.1531(3) -0.25921(16) 0.34691(13) 0.0654(10) Uani 1 1 d .
F30 F -0.0040(3) -0.40685(16) 0.25807(11) 0.0558(9) Uani 1 1 d .
F25 F 0.3417(3) -0.52683(15) 0.29649(11) 0.0516(8) Uani 1 1 d .
F36 F -0.0625(3) -0.33582(16) 0.34714(12) 0.0587(9) Uani 1 1 d .
F26 F 0.1643(3) -0.54467(16) 0.38682(12) 0.0613(9) Uani 1 1 d .
F32 F 0.3502(4) -0.32265(18) 0.16418(12) 0.0699(10) Uani 1 1 d .
F15 F 0.1358(3) -0.08521(14) 0.16317(11) 0.0505(8) Uani 1 1 d .
C29 C 0.1972(5) 0.0098(2) 0.22317(18) 0.0349(12) Uani 1 1 d .
F40 F 0.2313(3) -0.45215(17) 0.44520(11) 0.0602(9) Uani 1 1 d .
F27 F 0.0194(4) -0.64442(16) 0.36967(14) 0.0728(11) Uani 1 1 d .
F8 F 0.5356(3) 0.02978(16) 0.23576(12) 0.0578(9) Uani 1 1 d .
F14 F 0.0064(4) -0.18645(15) 0.14214(12) 0.0629(10) Uani 1 1 d .
N1 N 0.4993(3) 0.60748(18) -0.09060(13) 0.0269(9) Uani 1 1 d .
C39 C 0.5195(5) -0.2645(2) 0.48413(18) 0.0354(12) Uani 1 1 d .
H39A H 0.5194 -0.2920 0.4591 0.042 Uiso 1 1 calc R
F13 F -0.2428(4) -0.17081(17) 0.12048(12) 0.0701(10) Uani 1 1 d .
C41 C 0.4594(5) 0.7691(2) -0.04030(18) 0.0326(12) Uani 1 1 d .
H41A H 0.4744 0.8003 -0.0679 0.039 Uiso 1 1 calc R
N3 N 0.5664(4) -0.09635(18) 0.41932(13) 0.0277(9) Uani 1 1 d .
C44 C 0.1878(4) 0.5588(2) -0.06936(17) 0.0277(11) Uani 1 1 d .
C45 C 0.1264(5) 0.5169(2) -0.09581(17) 0.0343(12) Uani 1 1 d .
H45A H 0.1188 0.4720 -0.0843 0.041 Uiso 1 1 calc R
C46 C -0.0438(5) 0.0997(2) 0.21034(18) 0.0353(12) Uani 1 1 d .
F34 F 0.2221(4) -0.16449(17) 0.27527(16) 0.0883(13) Uani 1 1 d .
C48 C 0.5234(5) -0.1811(3) 0.55556(19) 0.0401(13) Uani 1 1 d .
H48A H 0.5243 -0.1530 0.5802 0.048 Uiso 1 1 calc R
C50 C 0.2888(5) 0.0811(2) 0.15725(17) 0.0343(12) Uani 1 1 d .
C51 C 0.1792(4) 0.5712(2) 0.04194(18) 0.0308(11) Uani 1 1 d .
C52 C 0.1453(5) 0.6501(3) -0.13102(19) 0.0418(13) Uani 1 1 d .
H52A H 0.1513 0.6950 -0.1426 0.050 Uiso 1 1 calc R
C54 C 0.4940(4) 0.6754(2) -0.09465(18) 0.0298(11) Uani 1 1 d .
C55 C 0.5983(5) -0.0609(2) 0.37541(17) 0.0334(12) Uani 1 1 d .
H55A H 0.6030 -0.0150 0.3742 0.040 Uiso 1 1 calc R
C56 C 0.4168(4) 0.6753(2) 0.03814(19) 0.0338(12) Uani 1 1 d .
H56A H 0.4025 0.6432 0.0653 0.041 Uiso 1 1 calc R
C57 C 0.5367(4) -0.1972(2) 0.47173(17) 0.0300(11) Uani 1 1 d .
C58 C 0.0904(5) 0.0721(3) 0.06810(18) 0.0368(12) Uani 1 1 d .
C59 C 0.7739(5) -0.0809(2) 0.55750(19) 0.0370(12) Uani 1 1 d .
C60 C 0.0245(4) 0.0993(2) 0.10851(18) 0.0333(12) Uani 1 1 d .
N4 N 0.5356(4) -0.15540(19) 0.50789(14) 0.0298(9) Uani 1 1 d .
C62 C 0.5607(4) -0.1639(2) 0.42097(17) 0.0276(11) Uani 1 1 d .
C63 C 0.0111(5) -0.0734(3) 0.15535(18) 0.0388(13) Uani 1 1 d .
C64 C 0.4689(4) 0.7020(2) -0.04696(17) 0.0291(11) Uani 1 1 d .
C65 C 0.4083(5) 0.0750(2) 0.17406(19) 0.0383(13) Uani 1 1 d .
C66 C 0.5095(5) -0.2483(3) 0.56863(19) 0.0416(13) Uani 1 1 d .
H66A H 0.5050 -0.2649 0.6019 0.050 Uiso 1 1 calc R
C67 C 0.5842(4) -0.1949(2) 0.37846(16) 0.0306(11) Uani 1 1 d .
H67A H 0.5786 -0.2409 0.3806 0.037 Uiso 1 1 calc R
C68 C 0.3319(5) -0.4330(2) 0.34276(18) 0.0374(13) Uani 1 1 d .
C69 C 0.1772(5) 0.0486(2) 0.18002(18) 0.0349(12) Uani 1 1 d .
C70 C 0.8562(5) -0.0572(3) 0.44380(18) 0.0346(12) Uani 1 1 d .
C71 C 0.1550(5) 0.5870(3) 0.1298(2) 0.0467(14) Uani 1 1 d .
H71A H 0.1764 0.5740 0.1615 0.056 Uiso 1 1 calc R
C72 C 0.0827(5) 0.0958(3) 0.01928(18) 0.0391(13) Uani 1 1 d .
C73 C 0.7012(5) -0.0701(3) 0.60299(18) 0.0414(13) Uani 1 1 d .
H73A H 0.6357 -0.0377 0.6037 0.050 Uiso 1 1 calc R
C74 C 0.3133(5) 0.0027(2) 0.24214(18) 0.0385(13) Uani 1 1 d .
N2 N 0.4475(3) 0.65600(18) -0.00673(15) 0.0281(9) Uani 1 1 d .
C76 C 0.1949(4) 0.6260(2) -0.08780(18) 0.0323(12) Uani 1 1 d .
H76A H 0.2340 0.6553 -0.0705 0.039 Uiso 1 1 calc R
C77 C 0.5116(5) 0.5775(2) -0.13230(17) 0.0341(12) Uani 1 1 d .
H77A H 0.5132 0.5313 -0.1297 0.041 Uiso 1 1 calc R
C78 C 0.4283(4) 0.7911(2) 0.00627(18) 0.0299(11) Uani 1 1 d .
C79 C 0.7950(6) -0.1880(3) 0.2688(2) 0.0576(17) Uani 1 1 d .
H79A H 0.8391 -0.2124 0.2940 0.086 Uiso 1 1 calc R
H79B H 0.8218 -0.1425 0.2646 0.086 Uiso 1 1 calc R
H79C H 0.8165 -0.2070 0.2380 0.086 Uiso 1 1 calc R
C80 C 0.4057(5) 0.7413(2) 0.04577(19) 0.0343(12) Uani 1 1 d .
H80A H 0.3828 0.7529 0.0778 0.041 Uiso 1 1 calc R
C81 C 0.9326(5) -0.0113(3) 0.41132(19) 0.0406(13) Uani 1 1 d .
H81A H 0.9355 0.0324 0.4184 0.049 Uiso 1 1 calc R
C82 C 0.2105(5) 0.5547(3) 0.09040(18) 0.0389(13) Uani 1 1 d .
H82A H 0.2708 0.5207 0.0960 0.047 Uiso 1 1 calc R
C83 C 0.5405(5) -0.4064(2) 0.36865(18) 0.0359(12) Uani 1 1 d .
C85 C 0.5324(6) -0.4966(3) 0.3217(2) 0.0423(13) Uani 1 1 d .
C86 C 0.6486(6) -0.1912(3) 0.28422(18) 0.0436(14) Uani 1 1 d .
C87 C -0.1792(7) -0.1198(3) 0.13371(19) 0.0510(16) Uani 1 1 d .
C88 C 0.1259(5) -0.4134(3) 0.4387(2) 0.0491(15) Uani 1 1 d .
C89 C -0.0460(5) -0.0101(2) 0.15862(18) 0.0356(12) Uani 1 1 d .
C90 C 0.4018(5) -0.4843(3) 0.32060(19) 0.0402(13) Uani 1 1 d .
C91 C 0.0763(5) 0.5409(3) -0.13922(18) 0.0385(13) Uani 1 1 d .
H91A H 0.0353 0.5122 -0.1564 0.046 Uiso 1 1 calc R
C92 C 0.8587(5) -0.1234(2) 0.43271(19) 0.0355(12) Uani 1 1 d .
H92A H 0.8104 -0.1550 0.4542 0.043 Uiso 1 1 calc R
C93 C -0.0537(5) 0.1539(2) 0.09569(19) 0.0363(12) Uani 1 1 d .
C94 C 0.0081(5) -0.4650(3) 0.28694(19) 0.0430(14) Uani 1 1 d .
C95 C 0.2195(5) 0.2973(3) 0.0212(3) 0.0534(17) Uani 1 1 d .
H95A H 0.2109 0.2514 0.0274 0.064 Uiso 1 1 calc R
C96 C 0.7547(5) 0.1069(3) 0.4601(2) 0.0425(14) Uani 1 1 d .
H96A H 0.7418 0.0930 0.4297 0.051 Uiso 1 1 calc R
C97 C 0.2499(4) 0.4358(2) 0.00263(19) 0.0332(12) Uani 1 1 d .
C98 C -0.0032(5) 0.1629(3) 0.21611(19) 0.0415(13) Uani 1 1 d .
C99 C 0.0968(5) -0.3923(3) 0.39102(19) 0.0422(13) Uani 1 1 d .
C100 C 0.4255(5) 0.8649(2) 0.01412(19) 0.0383(13) Uani 1 1 d .
C101 C 0.0870(5) 0.6066(3) -0.15677(19) 0.0443(14) Uani 1 1 d .
H10A H 0.0547 0.6222 -0.1862 0.053 Uiso 1 1 calc R
C102 C 0.4226(5) 0.0353(3) 0.21754(19) 0.0383(13) Uani 1 1 d .
C103 C 0.6243(5) -0.0899(3) 0.33205(18) 0.0381(13) Uani 1 1 d .
H10B H 0.6473 -0.0634 0.3024 0.046 Uiso 1 1 calc R
C104 C 0.5220(5) 0.6116(2) -0.17842(18) 0.0411(13) Uani 1 1 d .
H10C H 0.5314 0.5885 -0.2063 0.049 Uiso 1 1 calc R
C105 C 0.1812(5) 0.3368(3) 0.0586(2) 0.0491(15) Uani 1 1 d .
H10D H 0.1468 0.3178 0.0899 0.059 Uiso 1 1 calc R
B2 B 0.1797(6) -0.4110(3) 0.3383(2) 0.0391(15) Uani 1 1 d .
C107 C 0.0345(5) 0.6564(3) 0.0759(2) 0.0444(14) Uani 1 1 d .
H10E H -0.0246 0.6912 0.0708 0.053 Uiso 1 1 calc R
C108 C 0.5776(6) -0.1534(3) 0.24320(19) 0.0560(16) Uani 1 1 d .
H10F H 0.4853 -0.1554 0.2530 0.084 Uiso 1 1 calc R
H10G H 0.5992 -0.1735 0.2129 0.084 Uiso 1 1 calc R
H10H H 0.6042 -0.1079 0.2382 0.084 Uiso 1 1 calc R
C109 C 0.0897(5) -0.5331(3) 0.3500(2) 0.0446(14) Uani 1 1 d .
C110 C 0.5055(5) 0.7119(2) -0.14091(18) 0.0346(12) Uani 1 1 d .
H11A H 0.5044 0.7581 -0.1429 0.042 Uiso 1 1 calc R
C111 C 0.1942(5) 0.4050(3) 0.0493(2) 0.0432(14) Uani 1 1 d .
H11B H 0.1655 0.4313 0.0745 0.052 Uiso 1 1 calc R
C112 C 0.6167(5) -0.1588(2) 0.33194(17) 0.0346(12) Uani 1 1 d .
C113 C 1.0014(5) -0.0961(3) 0.3579(2) 0.0484(15) Uani 1 1 d .
H11C H 1.0472 -0.1085 0.3288 0.058 Uiso 1 1 calc R
C114 C 0.2870(5) 0.3930(3) -0.0345(2) 0.0398(13) Uani 1 1 d .
H11D H 0.3233 0.4109 -0.0659 0.048 Uiso 1 1 calc R
C115 C 0.2971(6) -0.3073(3) 0.2096(2) 0.0486(15) Uani 1 1 d .
C116 C 0.7687(5) 0.0850(3) 0.5471(2) 0.0477(15) Uani 1 1 d .
H11E H 0.7684 0.0562 0.5760 0.057 Uiso 1 1 calc R
C117 C 0.0890(5) 0.6227(2) 0.03594(19) 0.0353(12) Uani 1 1 d .
H11F H 0.0643 0.6350 0.0046 0.042 Uiso 1 1 calc R
C118 C 0.2702(5) 0.3251(3) -0.0248(2) 0.0459(14) Uani 1 1 d .
H11G H 0.2937 0.2980 -0.0500 0.055 Uiso 1 1 calc R
C119 C 0.6036(5) -0.4573(3) 0.3458(2) 0.0405(13) Uani 1 1 d .
C120 C 0.5022(5) -0.2920(2) 0.53367(18) 0.0364(12) Uani 1 1 d .
C121 C 0.0151(6) -0.5848(3) 0.3421(2) 0.0481(15) Uani 1 1 d .
C122 C 0.9311(5) -0.1424(3) 0.3907(2) 0.0443(14) Uani 1 1 d .
H12A H 0.9326 -0.1867 0.3844 0.053 Uiso 1 1 calc R
C123 C -0.0555(6) -0.1267(3) 0.1444(2) 0.0473(15) Uani 1 1 d .
C124 C 0.7772(5) 0.1734(3) 0.4627(3) 0.0543(16) Uani 1 1 d .
H12B H 0.7813 0.2032 0.4341 0.065 Uiso 1 1 calc R
C125 C -0.0657(6) -0.5770(3) 0.3059(2) 0.0504(15) Uani 1 1 d .
C126 C 0.7937(5) 0.1960(3) 0.5070(3) 0.0531(16) Uani 1 1 d .
H12C H 0.8094 0.2407 0.5084 0.064 Uiso 1 1 calc R
C127 C -0.1361(5) 0.0756(3) 0.24865(19) 0.0403(13) Uani 1 1 d .
C128 C 0.5185(5) 0.6813(2) -0.18427(18) 0.0412(13) Uani 1 1 d .
C129 C -0.1722(5) -0.0068(3) 0.14829(18) 0.0392(13) Uani 1 1 d .
C130 C 0.4115(5) -0.3943(2) 0.36601(18) 0.0356(12) Uani 1 1 d .
C131 C -0.0624(5) 0.1795(3) 0.0476(2) 0.0414(13) Uani 1 1 d .
C132 C -0.0680(5) -0.5162(3) 0.2784(2) 0.0452(14) Uani 1 1 d .
C133 C 0.7247(6) -0.1061(3) 0.6464(2) 0.0530(16) Uani 1 1 d .
H13A H 0.6758 -0.0977 0.6761 0.064 Uiso 1 1 calc R
C134 C 0.7870(5) 0.1524(3) 0.5492(3) 0.0539(16) Uani 1 1 d .
H13B H 0.7947 0.1680 0.5795 0.065 Uiso 1 1 calc R
C135 C 0.3467(6) -0.3705(3) 0.5841(2) 0.0639(18) Uani 1 1 d .
H13C H 0.3551 -0.3496 0.6134 0.096 Uiso 1 1 calc R
H13D H 0.3261 -0.4165 0.5932 0.096 Uiso 1 1 calc R
H13E H 0.2785 -0.3488 0.5675 0.096 Uiso 1 1 calc R
C136 C -0.2411(5) -0.0586(3) 0.13614(19) 0.0460(14) Uani 1 1 d .
C137 C 0.2578(5) -0.3569(3) 0.2471(2) 0.0445(14) Uani 1 1 d .
C138 C 0.8719(5) -0.1296(3) 0.5585(2) 0.0451(14) Uani 1 1 d .
H13F H 0.9238 -0.1370 0.5291 0.054 Uiso 1 1 calc R
C139 C 1.0037(5) -0.0306(3) 0.3687(2) 0.0493(15) Uani 1 1 d .
H13G H 1.0534 0.0005 0.3471 0.059 Uiso 1 1 calc R
C140 C 0.4737(6) -0.3650(3) 0.5498(2) 0.0466(14) Uani 1 1 d .
C141 C 0.0923(5) -0.4702(3) 0.32243(19) 0.0402(13) Uani 1 1 d .
C142 C 0.0678(5) 0.6385(3) 0.1223(2) 0.0495(15) Uani 1 1 d .
H14A H 0.0317 0.6610 0.1488 0.059 Uiso 1 1 calc R
C143 C 0.2056(5) -0.3462(3) 0.2950(2) 0.0431(13) Uani 1 1 d .
C144 C -0.0186(5) -0.3566(3) 0.3909(2) 0.0485(15) Uani 1 1 d .
C145 C 0.2327(6) -0.2280(3) 0.2645(3) 0.0574(17) Uani 1 1 d .
C146 C 0.1972(5) -0.2790(3) 0.3023(2) 0.0514(15) Uani 1 1 d .
C148 C 0.3622(8) 0.8776(3) 0.0649(2) 0.092(3) Uani 1 1 d .
H14B H 0.4072 0.8525 0.0896 0.137 Uiso 1 1 calc R
H14C H 0.2729 0.8642 0.0691 0.137 Uiso 1 1 calc R
H14D H 0.3662 0.9241 0.0685 0.137 Uiso 1 1 calc R
C149 C 0.8932(6) -0.1670(3) 0.6021(3) 0.0665(19) Uani 1 1 d .
H14E H 0.9566 -0.2004 0.6020 0.080 Uiso 1 1 calc R
B1 B 0.0282(6) 0.0596(3) 0.1644(2) 0.0331(14) Uani 1 1 d .
Cl1 Cl 0.7139(2) 0.68800(9) 0.15936(7) 0.0914(7) Uani 1 1 d .
Cl2 Cl 0.5793(2) 0.56612(12) 0.19236(9) 0.1126(8) Uani 1 1 d .
F3 F -0.0032(4) 0.17504(17) -0.03824(11) 0.0645(10) Uani 1 1 d .
F19 F -0.2767(3) 0.08346(18) 0.32392(11) 0.0662(10) Uani 1 1 d .
F17 F -0.0002(4) 0.26061(16) 0.25662(13) 0.0673(10) Uani 1 1 d .
F37 F -0.1991(3) -0.29778(18) 0.42895(15) 0.0760(11) Uani 1 1 d .
F18 F -0.1851(4) 0.20660(18) 0.32973(12) 0.0744(11) Uani 1 1 d .
F33 F 0.3218(4) -0.19376(18) 0.18254(14) 0.0787(12) Uani 1 1 d .
F38 F -0.1244(4) -0.3374(2) 0.51939(15) 0.0982(14) Uani 1 1 d .
F39 F 0.0907(4) -0.4183(2) 0.52577(13) 0.0952(14) Uani 1 1 d .
C8 C 0.7507(4) 0.0585(3) 0.50304(19) 0.0350(12) Uani 1 1 d .
C14 C 0.0060(5) 0.1503(3) 0.00880(19) 0.0432(14) Uani 1 1 d .
C15 C -0.1853(5) 0.1107(3) 0.28783(19) 0.0465(15) Uani 1 1 d .
C16 C 0.2825(6) -0.2432(3) 0.2186(2) 0.0587(17) Uani 1 1 d .
C17 C -0.1393(6) 0.1721(3) 0.2912(2) 0.0510(15) Uani 1 1 d .
C18 C -0.0470(6) 0.1994(3) 0.2544(2) 0.0461(14) Uani 1 1 d .
C11 C 0.6048(7) -0.2636(3) 0.2902(2) 0.072(2) Uani 1 1 d .
H11H H 0.5131 -0.2656 0.3014 0.108 Uiso 1 1 calc R
H11I H 0.6515 -0.2891 0.3142 0.108 Uiso 1 1 calc R
H11J H 0.6224 -0.2815 0.2589 0.108 Uiso 1 1 calc R
C5 C 0.3575(7) 0.9057(3) -0.0252(3) 0.077(2) Uani 1 1 d .
H5A H 0.3926 0.8942 -0.0574 0.115 Uiso 1 1 calc R
H5B H 0.3709 0.9521 -0.0235 0.115 Uiso 1 1 calc R
H5C H 0.2659 0.8968 -0.0195 0.115 Uiso 1 1 calc R
C7 C 0.8188(7) -0.1541(3) 0.6464(2) 0.0669(19) Uani 1 1 d .
H7A H 0.8336 -0.1785 0.6761 0.080 Uiso 1 1 calc R
C22 C 0.0520(6) -0.3964(4) 0.4814(2) 0.0642(19) Uani 1 1 d .
C9 C 0.5838(6) -0.3944(3) 0.5774(3) 0.081(2) Uani 1 1 d .
H9A H 0.5911 -0.3699 0.6051 0.122 Uiso 1 1 calc R
H9B H 0.6640 -0.3917 0.5554 0.122 Uiso 1 1 calc R
H9C H 0.5658 -0.4400 0.5892 0.122 Uiso 1 1 calc R
C24 C -0.0934(6) -0.3373(3) 0.4327(3) 0.0563(16) Uani 1 1 d .
C4 C 0.5252(7) 0.7196(3) -0.2354(2) 0.0637(19) Uani 1 1 d .
C6 C 0.5676(6) 0.8868(3) 0.0083(3) 0.076(2) Uani 1 1 d .
H6A H 0.6118 0.8621 0.0334 0.114 Uiso 1 1 calc R
H6B H 0.5705 0.9334 0.0119 0.114 Uiso 1 1 calc R
H6C H 0.6097 0.8787 -0.0239 0.114 Uiso 1 1 calc R
C23 C -0.0551(6) -0.3570(4) 0.4782(3) 0.067(2) Uani 1 1 d .
C10 C 0.4626(10) -0.4038(3) 0.5061(3) 0.110(3) Uani 1 1 d .
H10I H 0.4408 -0.4490 0.5180 0.165 Uiso 1 1 calc R
H10J H 0.5442 -0.4028 0.4849 0.165 Uiso 1 1 calc R
H10K H 0.3958 -0.3841 0.4877 0.165 Uiso 1 1 calc R
C2 C 0.4003(10) 0.7023(4) -0.2573(3) 0.121(4) Uani 1 1 d .
H2A H 0.4022 0.6560 -0.2620 0.181 Uiso 1 1 calc R
H2B H 0.3968 0.7284 -0.2886 0.181 Uiso 1 1 calc R
H2C H 0.3248 0.7118 -0.2348 0.181 Uiso 1 1 calc R
C1 C 0.6348(10) 0.6941(4) -0.2700(3) 0.120(4) Uani 1 1 d .
H1A H 0.6235 0.6476 -0.2718 0.180 Uiso 1 1 calc R
H1B H 0.7160 0.7007 -0.2579 0.180 Uiso 1 1 calc R
H1C H 0.6351 0.7177 -0.3024 0.180 Uiso 1 1 calc R
C3 C 0.5310(13) 0.7914(3) -0.2353(2) 0.162(6) Uani 1 1 d .
H3A H 0.4627 0.8059 -0.2115 0.243 Uiso 1 1 calc R
H3B H 0.5205 0.8127 -0.2677 0.243 Uiso 1 1 calc R
H3C H 0.6138 0.8029 -0.2266 0.243 Uiso 1 1 calc R
C200 C 0.7228(8) 0.6090(3) 0.1868(3) 0.089(2) Uani 1 1 d .
H20A H 0.7485 0.6102 0.2196 0.107 Uiso 1 1 calc R
H20B H 0.7903 0.5851 0.1676 0.107 Uiso 1 1 calc R
H2 H 0.482(4) -0.026(2) 0.5311(11) 0.050(15) Uiso 1 1 d D
H1 H 0.517(5) 0.4927(13) -0.0366(17) 0.062(17) Uiso 1 1 d D

loop_
_atom_site_aniso_label
_atom_site_aniso_U_11
_atom_site_aniso_U_22
_atom_site_aniso_U_33
_atom_site_aniso_U_23
_atom_site_aniso_U_13
_atom_site_aniso_U_12
Ir1 0.02978(11) 0.02028(11) 0.02898(12) 0.00231(8) -0.00389(9) -0.00081(8)
Ir2 0.03281(12) 0.02455(12) 0.02367(11) -0.00444(8) -0.00095(9) -0.00183(8)
Si1 0.0278(7) 0.0260(7) 0.0311(7) 0.0009(6) -0.0055(6) -0.0002(6)
Si2 0.0312(8) 0.0305(8) 0.0330(8) -0.0039(6) -0.0047(6) -0.0012(6)
F10 0.0441(18) 0.0455(19) 0.0340(16) 0.0088(14) -0.0003(14) -0.0020(14)
F21 0.0500(19) 0.0411(19) 0.0526(19) -0.0170(15) -0.0079(15) 0.0050(14)
F11 0.0392(18) 0.048(2) 0.0527(19) 0.0002(15) -0.0069(15) 0.0078(14)
F22 0.0502(19) 0.048(2) 0.0486(19) -0.0133(15) -0.0107(15) -0.0046(15)
F1 0.0548(19) 0.0386(18) 0.0444(18) -0.0056(15) -0.0040(15) 0.0141(14)
F2 0.076(2) 0.043(2) 0.052(2) 0.0024(16) -0.0227(17) 0.0191(17)
F4 0.064(2) 0.073(2) 0.0292(17) -0.0060(16) -0.0004(15) 0.0109(17)
F6 0.0444(18) 0.0489(19) 0.0374(17) 0.0123(14) -0.0011(14) -0.0005(14)
F7 0.0383(17) 0.0476(19) 0.055(2) 0.0038(16) -0.0007(15) -0.0065(14)
F16 0.056(2) 0.0436(19) 0.053(2) -0.0054(16) 0.0033(16) -0.0060(15)
F31 0.074(2) 0.052(2) 0.0356(17) -0.0052(15) -0.0072(16) -0.0107(17)
F24 0.064(2) 0.044(2) 0.072(2) -0.0232(18) 0.0048(18) 0.0069(16)
F20 0.0498(19) 0.049(2) 0.0429(18) 0.0008(15) 0.0067(15) -0.0087(15)
F29 0.059(2) 0.085(3) 0.048(2) -0.0165(18) -0.0193(17) -0.0037(18)
F5 0.0506(19) 0.0493(19) 0.0383(17) -0.0018(15) -0.0014(14) 0.0194(15)
F28 0.065(2) 0.059(2) 0.081(3) -0.025(2) -0.0064(19) -0.0121(18)
F12 0.053(2) 0.077(3) 0.063(2) -0.0028(19) -0.0169(18) -0.0178(18)
F9 0.062(2) 0.050(2) 0.0428(18) 0.0119(15) -0.0164(16) 0.0042(16)
F23 0.0411(19) 0.054(2) 0.074(2) -0.0097(18) 0.0026(17) 0.0049(15)
F35 0.070(2) 0.043(2) 0.080(3) -0.0116(19) 0.007(2) 0.0062(17)
F30 0.062(2) 0.057(2) 0.0500(19) 0.0068(17) -0.0243(17) 0.0010(16)
F25 0.057(2) 0.045(2) 0.057(2) -0.0217(16) -0.0085(16) -0.0017(15)
F36 0.053(2) 0.059(2) 0.064(2) 0.0005(18) -0.0162(17) 0.0091(16)
F26 0.067(2) 0.054(2) 0.064(2) 0.0154(17) -0.0299(19) -0.0074(17)
F32 0.083(3) 0.085(3) 0.040(2) 0.0061(19) -0.0082(19) -0.021(2)
F15 0.056(2) 0.0423(19) 0.0523(19) -0.0073(15) -0.0047(16) 0.0154(15)
C29 0.037(3) 0.033(3) 0.033(3) -0.004(2) 0.006(2) 0.001(2)
F40 0.054(2) 0.084(3) 0.0412(19) 0.0068(17) -0.0112(16) 0.0053(18)
F27 0.080(3) 0.041(2) 0.096(3) 0.008(2) -0.019(2) -0.0093(18)
F8 0.047(2) 0.057(2) 0.069(2) 0.0082(18) -0.0194(17) 0.0010(16)
F14 0.098(3) 0.037(2) 0.054(2) -0.0070(16) -0.0061(19) 0.0056(18)
N1 0.029(2) 0.024(2) 0.027(2) -0.0017(18) -0.0033(17) -0.0004(16)
C39 0.046(3) 0.032(3) 0.028(3) -0.006(2) -0.001(2) 0.000(2)
F13 0.101(3) 0.054(2) 0.058(2) -0.0077(18) -0.010(2) -0.029(2)
C41 0.036(3) 0.025(3) 0.034(3) 0.001(2) 0.000(2) 0.002(2)
N3 0.036(2) 0.025(2) 0.022(2) -0.0044(17) 0.0013(17) -0.0015(17)
C44 0.026(3) 0.028(3) 0.028(3) -0.001(2) -0.003(2) 0.000(2)
C45 0.034(3) 0.033(3) 0.034(3) -0.002(2) 0.002(2) -0.004(2)
C46 0.041(3) 0.030(3) 0.034(3) 0.000(2) -0.002(2) 0.007(2)
F34 0.085(3) 0.043(2) 0.126(4) 0.000(2) 0.020(3) 0.0081(19)
C48 0.057(4) 0.036(3) 0.030(3) -0.005(3) -0.013(3) -0.007(3)
C50 0.046(3) 0.028(3) 0.026(3) 0.002(2) 0.000(2) 0.002(2)
C51 0.030(3) 0.027(3) 0.035(3) -0.002(2) -0.004(2) -0.004(2)
C52 0.047(3) 0.034(3) 0.042(3) 0.004(3) -0.002(3) 0.001(2)
C54 0.031(3) 0.023(3) 0.036(3) 0.002(2) -0.005(2) -0.004(2)
C55 0.043(3) 0.024(3) 0.032(3) -0.002(2) 0.000(2) -0.006(2)
C56 0.030(3) 0.034(3) 0.035(3) -0.001(2) 0.000(2) -0.003(2)
C57 0.031(3) 0.032(3) 0.028(3) -0.002(2) -0.007(2) 0.003(2)
C58 0.037(3) 0.039(3) 0.033(3) -0.001(2) -0.004(2) 0.007(2)
C59 0.041(3) 0.035(3) 0.037(3) -0.002(2) -0.015(2) -0.008(2)
C60 0.028(3) 0.036(3) 0.035(3) -0.002(2) -0.001(2) 0.000(2)
N4 0.033(2) 0.028(2) 0.029(2) -0.0112(19) 0.0018(18) -0.0053(18)
C62 0.032(3) 0.022(3) 0.027(3) -0.004(2) 0.002(2) 0.001(2)
C63 0.042(3) 0.044(4) 0.028(3) -0.003(2) 0.001(2) -0.003(3)
C64 0.026(3) 0.027(3) 0.032(3) 0.005(2) -0.002(2) 0.006(2)
C65 0.037(3) 0.031(3) 0.046(3) 0.000(3) -0.002(3) -0.002(2)
C66 0.057(4) 0.039(3) 0.029(3) 0.001(3) -0.009(3) -0.005(3)
C67 0.039(3) 0.024(3) 0.027(3) -0.004(2) 0.001(2) 0.002(2)
C68 0.049(3) 0.031(3) 0.030(3) 0.001(2) -0.001(2) 0.002(2)
C69 0.041(3) 0.032(3) 0.030(3) 0.000(2) 0.000(2) 0.003(2)
C70 0.027(3) 0.043(3) 0.035(3) -0.007(2) -0.006(2) -0.001(2)
C71 0.051(4) 0.056(4) 0.034(3) -0.005(3) -0.008(3) -0.017(3)
C72 0.045(3) 0.041(3) 0.030(3) -0.005(3) -0.002(3) 0.001(3)
C73 0.046(3) 0.048(3) 0.032(3) -0.003(3) -0.011(3) -0.003(3)
C74 0.050(3) 0.033(3) 0.032(3) -0.002(2) -0.008(3) 0.006(2)
N2 0.021(2) 0.027(2) 0.037(2) 0.0092(19) -0.0124(18) -0.0069(17)
C76 0.031(3) 0.031(3) 0.037(3) -0.001(2) -0.013(2) 0.002(2)
C77 0.052(3) 0.019(3) 0.029(3) -0.001(2) -0.001(2) 0.000(2)
C78 0.025(3) 0.027(3) 0.036(3) 0.000(2) -0.002(2) 0.000(2)
C79 0.064(4) 0.069(4) 0.040(3) -0.014(3) 0.000(3) 0.012(3)
C80 0.034(3) 0.033(3) 0.035(3) -0.005(2) 0.003(2) -0.002(2)
C81 0.036(3) 0.044(3) 0.042(3) -0.005(3) -0.004(3) -0.003(2)
C82 0.039(3) 0.043(3) 0.034(3) -0.002(3) -0.004(2) -0.008(2)
C83 0.046(3) 0.032(3) 0.029(3) 0.000(2) -0.005(2) -0.002(2)
C85 0.056(4) 0.028(3) 0.041(3) -0.004(3) -0.001(3) 0.003(3)
C86 0.063(4) 0.038(3) 0.026(3) -0.005(2) 0.007(3) -0.001(3)
C87 0.079(5) 0.044(4) 0.030(3) -0.001(3) -0.005(3) -0.018(3)
C88 0.044(3) 0.062(4) 0.043(3) -0.006(3) -0.008(3) 0.001(3)
C89 0.043(3) 0.033(3) 0.029(3) -0.003(2) 0.002(2) 0.003(2)
C90 0.051(4) 0.035(3) 0.034(3) -0.006(2) -0.005(3) 0.000(3)
C91 0.040(3) 0.045(3) 0.031(3) -0.004(3) -0.006(2) -0.008(2)
C92 0.030(3) 0.036(3) 0.039(3) -0.004(2) -0.002(2) 0.003(2)
C93 0.041(3) 0.029(3) 0.037(3) -0.006(2) 0.001(2) 0.000(2)
C94 0.047(3) 0.048(4) 0.033(3) -0.003(3) -0.003(3) 0.005(3)
C95 0.029(3) 0.028(3) 0.101(5) 0.009(3) -0.010(3) -0.006(2)
C96 0.042(3) 0.038(3) 0.046(3) -0.006(3) 0.002(3) -0.001(2)
C97 0.024(3) 0.030(3) 0.046(3) 0.000(2) -0.008(2) -0.004(2)
C98 0.042(3) 0.044(3) 0.035(3) 0.003(3) 0.000(3) 0.000(3)
C99 0.044(3) 0.048(4) 0.037(3) -0.005(3) -0.010(3) -0.003(3)
C100 0.048(3) 0.026(3) 0.040(3) -0.010(2) -0.001(3) 0.003(2)
C101 0.052(4) 0.050(4) 0.030(3) 0.003(3) -0.011(3) 0.004(3)
C102 0.036(3) 0.036(3) 0.044(3) -0.001(3) -0.014(3) 0.005(2)
C103 0.045(3) 0.040(3) 0.029(3) -0.001(2) 0.000(2) -0.005(2)
C104 0.062(4) 0.032(3) 0.030(3) -0.005(2) -0.006(3) 0.000(3)
C105 0.038(3) 0.039(4) 0.065(4) 0.012(3) 0.001(3) -0.005(3)
B2 0.044(4) 0.041(4) 0.033(3) -0.004(3) -0.007(3) 0.004(3)
C107 0.039(3) 0.039(3) 0.056(4) -0.010(3) -0.003(3) 0.003(2)
C108 0.074(4) 0.066(4) 0.029(3) -0.018(3) -0.004(3) -0.001(3)
C109 0.043(3) 0.047(4) 0.045(3) 0.000(3) -0.015(3) -0.001(3)
C110 0.045(3) 0.020(3) 0.036(3) 0.003(2) -0.003(2) -0.004(2)
C111 0.041(3) 0.036(3) 0.050(3) 0.005(3) -0.006(3) 0.000(2)
C112 0.041(3) 0.033(3) 0.029(3) -0.006(2) 0.003(2) -0.005(2)
C113 0.052(4) 0.053(4) 0.037(3) -0.011(3) 0.008(3) 0.005(3)
C114 0.033(3) 0.036(3) 0.050(3) -0.003(3) -0.008(3) 0.000(2)
C115 0.051(4) 0.054(4) 0.041(4) 0.002(3) -0.010(3) -0.008(3)
C116 0.047(3) 0.040(4) 0.059(4) -0.007(3) -0.015(3) 0.003(3)
C117 0.034(3) 0.031(3) 0.040(3) -0.001(2) -0.001(2) -0.004(2)
C118 0.034(3) 0.032(3) 0.076(4) -0.008(3) -0.019(3) -0.002(2)
C119 0.038(3) 0.035(3) 0.045(3) 0.005(3) -0.001(3) 0.000(2)
C120 0.043(3) 0.032(3) 0.035(3) -0.005(2) -0.007(2) 0.002(2)
C121 0.051(4) 0.034(3) 0.057(4) -0.001(3) -0.006(3) 0.002(3)
C122 0.042(3) 0.043(3) 0.050(3) -0.012(3) -0.006(3) 0.005(3)
C123 0.069(4) 0.034(3) 0.038(3) -0.004(3) -0.004(3) 0.008(3)
C124 0.037(3) 0.045(4) 0.077(5) 0.004(3) 0.000(3) -0.004(3)
C125 0.053(4) 0.047(4) 0.053(4) -0.017(3) -0.003(3) -0.005(3)
C126 0.045(4) 0.032(3) 0.085(5) -0.013(3) -0.013(3) 0.005(3)
C127 0.044(3) 0.041(3) 0.034(3) 0.003(3) -0.003(3) 0.006(3)
C128 0.064(4) 0.030(3) 0.028(3) 0.003(2) -0.005(3) -0.009(3)
C129 0.050(4) 0.039(3) 0.027(3) 0.001(2) -0.004(2) -0.002(3)
C130 0.048(3) 0.026(3) 0.032(3) -0.004(2) -0.004(2) 0.005(2)
C131 0.046(3) 0.029(3) 0.050(4) 0.005(3) -0.017(3) 0.003(2)
C132 0.043(3) 0.061(4) 0.035(3) -0.014(3) -0.007(3) 0.001(3)
C133 0.058(4) 0.065(4) 0.036(3) 0.000(3) -0.009(3) -0.014(3)
C134 0.046(4) 0.045(4) 0.079(5) -0.026(4) -0.028(3) 0.003(3)
C135 0.069(4) 0.046(4) 0.072(4) 0.012(3) -0.003(4) -0.014(3)
C136 0.040(3) 0.062(4) 0.036(3) 0.001(3) -0.008(3) -0.011(3)
C137 0.052(4) 0.046(4) 0.037(3) -0.001(3) -0.015(3) -0.003(3)
C138 0.036(3) 0.048(4) 0.050(4) 0.004(3) -0.011(3) 0.000(3)
C139 0.044(3) 0.062(4) 0.040(3) -0.006(3) 0.004(3) -0.005(3)
C140 0.072(4) 0.028(3) 0.039(3) 0.003(3) -0.007(3) -0.004(3)
C141 0.043(3) 0.047(4) 0.032(3) -0.008(3) -0.007(3) 0.003(3)
C142 0.048(4) 0.054(4) 0.047(4) -0.023(3) 0.007(3) -0.011(3)
C143 0.042(3) 0.038(3) 0.051(4) -0.003(3) -0.014(3) 0.001(2)
C144 0.046(4) 0.053(4) 0.048(4) -0.008(3) -0.013(3) 0.003(3)
C145 0.049(4) 0.032(4) 0.088(5) 0.005(3) -0.007(4) 0.005(3)
C146 0.043(3) 0.054(4) 0.056(4) -0.013(3) 0.002(3) 0.008(3)
C148 0.148(8) 0.041(4) 0.073(5) -0.014(4) 0.041(5) 0.005(4)
C149 0.050(4) 0.070(5) 0.074(5) 0.017(4) -0.012(4) 0.011(3)
B1 0.038(3) 0.028(3) 0.032(3) -0.001(3) 0.002(3) 0.003(3)
Cl1 0.1379(19) 0.0641(12) 0.0639(12) -0.0065(10) 0.0181(12) -0.0002(11)
Cl2 0.1124(18) 0.1024(18) 0.1178(19) 0.0048(14) -0.0023(15) -0.0302(14)
F3 0.092(3) 0.066(2) 0.0343(18) 0.0052(17) -0.0156(18) 0.0114(19)
F19 0.064(2) 0.084(3) 0.0429(19) -0.0002(18) 0.0162(17) 0.0076(19)
F17 0.096(3) 0.045(2) 0.064(2) -0.0211(18) -0.010(2) 0.0003(19)
F37 0.044(2) 0.074(3) 0.111(3) -0.030(2) 0.001(2) 0.0042(18)
F18 0.098(3) 0.081(3) 0.044(2) -0.0256(19) -0.0003(19) 0.023(2)
F33 0.076(3) 0.063(3) 0.087(3) 0.034(2) -0.009(2) -0.0039(19)
F38 0.069(3) 0.155(4) 0.074(3) -0.053(3) 0.014(2) 0.002(3)
F39 0.076(3) 0.175(5) 0.035(2) -0.015(2) -0.0035(19) -0.007(3)
C8 0.025(3) 0.046(3) 0.037(3) -0.019(3) -0.008(2) 0.005(2)
C14 0.049(3) 0.049(4) 0.031(3) 0.005(3) -0.009(3) -0.004(3)
C15 0.046(3) 0.060(4) 0.029(3) 0.004(3) 0.003(3) 0.009(3)
C16 0.048(4) 0.061(5) 0.060(4) 0.021(4) -0.005(3) 0.005(3)
C17 0.057(4) 0.064(4) 0.032(3) -0.014(3) -0.006(3) 0.018(3)
C18 0.053(4) 0.044(4) 0.042(3) -0.008(3) -0.010(3) 0.008(3)
C11 0.125(6) 0.056(4) 0.033(3) -0.020(3) 0.014(4) -0.018(4)
C5 0.117(6) 0.029(4) 0.094(5) -0.009(3) -0.049(5) 0.013(4)
C7 0.066(5) 0.082(5) 0.049(4) 0.026(4) -0.019(4) -0.014(4)
C22 0.051(4) 0.102(6) 0.041(4) -0.011(4) -0.003(3) -0.010(4)
C9 0.068(5) 0.058(5) 0.104(6) 0.044(4) -0.002(4) 0.007(3)
C24 0.035(3) 0.062(4) 0.074(5) -0.017(4) -0.007(3) -0.001(3)
C4 0.111(6) 0.043(4) 0.033(3) 0.007(3) -0.005(4) -0.012(4)
C6 0.071(5) 0.045(4) 0.117(6) -0.031(4) -0.008(4) -0.012(3)
C23 0.041(4) 0.103(6) 0.059(4) -0.040(4) 0.012(3) -0.011(4)
C10 0.234(11) 0.028(4) 0.065(5) -0.001(3) -0.008(6) -0.035(5)
C2 0.206(11) 0.092(7) 0.064(5) 0.019(5) -0.042(6) 0.010(7)
C1 0.201(11) 0.082(6) 0.056(5) 0.011(4) 0.045(6) -0.005(6)
C3 0.414(18) 0.040(5) 0.028(4) 0.003(3) -0.012(7) -0.025(7)
C200 0.105(6) 0.061(5) 0.102(6) -0.007(4) -0.016(5) 0.008(4)

loop_
_atom_type_symbol
_atom_type_description
_atom_type_scat_dispersion_real
_atom_type_scat_dispersion_imag
_atom_type_scat_source
C C 0.0033 0.0016 'International Tables Vol C Tables 4.2.6.8 and 6.1.1.4'
H H 0.0000 0.0000 'International Tables Vol C Tables 4.2.6.8 and 6.1.1.4'
B B 0.0013 0.0007 'International Tables Vol C Tables 4.2.6.8 and 6.1.1.4'
N N 0.0061 0.0033 'International Tables Vol C Tables 4.2.6.8 and 6.1.1.4'
F F 0.0171 0.0103 'International Tables Vol C Tables 4.2.6.8 and 6.1.1.4'
Si Si 0.0817 0.0704 'International Tables Vol C Tables 4.2.6.8 and 6.1.1.4'
Ir Ir -1.4442 7.9887 'International Tables Vol C Tables 4.2.6.8 and 6.1.1.4'
Cl Cl 0.1484 0.1585 'International Tables Vol C Tables 4.2.6.8 and 6.1.1.4'

loop_
_geom_angle_atom_site_label_1
_geom_angle_atom_site_label_2
_geom_angle_atom_site_label_3
_geom_angle
_geom_angle_site_symmetry_1
_geom_angle_site_symmetry_3
N1 Ir1 N2 77.80(15) . .
N1 Ir1 Si1 99.42(11) . .
N2 Ir1 Si1 94.74(10) . .
N1 Ir1 Ir1 139.38(10) . 2_665
N2 Ir1 Ir1 142.56(11) . 2_665
Si1 Ir1 Ir1 84.50(3) . 2_665
N1 Ir1 H1 96.2(19) . .
N2 Ir1 H1 173.5(19) . .
Si1 Ir1 H1 88.7(19) . .
Ir1 Ir1 H1 43.2(19) 2_665 .
N3 Ir2 N4 77.97(15) . .
N3 Ir2 Si2 99.23(11) . .
N4 Ir2 Si2 96.06(11) . .
N3 Ir2 Ir2 139.48(11) . 2_656
N4 Ir2 Ir2 142.25(11) . 2_656
Si2 Ir2 Ir2 83.93(4) . 2_656
N3 Ir2 H2 173.4(18) . .
N4 Ir2 H2 102.8(18) . .
Si2 Ir2 H2 87.3(18) . .
Ir2 Ir2 H2 39.4(18) 2_656 .
C44 Si1 C51 109.6(2) . .
C44 Si1 C97 110.5(2) . .
C51 Si1 C97 109.5(2) . .
C44 Si1 Ir1 110.97(15) . .
C51 Si1 Ir1 107.35(16) . .
C97 Si1 Ir1 108.91(15) . .
C8 Si2 C70 110.6(2) . .
C8 Si2 C59 108.7(2) . .
C70 Si2 C59 110.7(2) . .
C8 Si2 Ir2 109.13(15) . .
C70 Si2 Ir2 109.36(16) . .
C59 Si2 Ir2 108.29(16) . .
F10 C29 C74 116.4(4) . .
F10 C29 C69 118.6(5) . .
C74 C29 C69 124.9(5) . .
C77 N1 C54 118.3(4) . .
C77 N1 Ir1 124.1(3) . .
C54 N1 Ir1 117.6(3) . .
C57 C39 C120 121.2(5) . .
C57 C39 H39A 119.4 . .
C120 C39 H39A 119.4 . .
C64 C41 C78 122.2(5) . .
C64 C41 H41A 118.9 . .
C78 C41 H41A 118.9 . .
C55 N3 C62 118.6(4) . .
C55 N3 Ir2 123.9(3) . .
C62 N3 Ir2 117.5(3) . .
C45 C44 C76 117.2(4) . .
C45 C44 Si1 123.7(4) . .
C76 C44 Si1 119.1(4) . .
C44 C45 C91 121.0(5) . .
C44 C45 H45A 119.5 . .
C91 C45 H45A 119.5 . .
C127 C46 C98 112.2(5) . .
C127 C46 B1 127.5(5) . .
C98 C46 B1 120.0(4) . .
N4 C48 C66 121.2(5) . .
N4 C48 H48A 119.4 . .
C66 C48 H48A 119.4 . .
F6 C50 C65 114.2(4) . .
F6 C50 C69 120.7(5) . .
C65 C50 C69 125.1(5) . .
C117 C51 C82 116.1(5) . .
C117 C51 Si1 122.4(4) . .
C82 C51 Si1 121.4(4) . .
C101 C52 C76 119.1(5) . .
C101 C52 H52A 120.4 . .
C76 C52 H52A 120.4 . .
N1 C54 C110 120.5(4) . .
N1 C54 C64 113.2(4) . .
C110 C54 C64 126.2(4) . .
N3 C55 C103 122.4(5) . .
N3 C55 H55A 118.8 . .
C103 C55 H55A 118.8 . .
N2 C56 C80 121.9(5) . .
N2 C56 H56A 119.0 . .
C80 C56 H56A 119.0 . .
N4 C57 C39 120.5(4) . .
N4 C57 C62 114.1(4) . .
C39 C57 C62 125.3(4) . .
F5 C58 C72 115.6(4) . .
F5 C58 C60 119.8(4) . .
C72 C58 C60 124.6(5) . .
C138 C59 C73 117.2(5) . .
C138 C59 Si2 121.4(4) . .
C73 C59 Si2 121.4(4) . .
C58 C60 C93 113.6(4) . .
C58 C60 B1 118.8(4) . .
C93 C60 B1 127.0(4) . .
C48 N4 C57 119.1(4) . .
C48 N4 Ir2 124.6(3) . .
C57 N4 Ir2 115.7(3) . .
N3 C62 C67 121.0(4) . .
N3 C62 C57 113.1(4) . .
C67 C62 C57 125.8(4) . .
F15 C63 C123 116.1(5) . .
F15 C63 C89 121.1(5) . .
C123 C63 C89 122.8(5) . .
N2 C64 C41 119.2(4) . .
N2 C64 C54 115.5(4) . .
C41 C64 C54 125.2(4) . .
F7 C65 C50 120.6(5) . .
F7 C65 C102 119.6(5) . .
C50 C65 C102 119.7(5) . .
C48 C66 C120 121.8(5) . .
C48 C66 H66A 119.1 . .
C120 C66 H66A 119.1 . .
C62 C67 C112 121.4(4) . .
C62 C67 H67A 119.3 . .
C112 C67 H67A 119.3 . .
C90 C68 C130 112.1(5) . .
C90 C68 B2 127.0(5) . .
C130 C68 B2 120.5(4) . .
C29 C69 C50 112.6(5) . .
C29 C69 B1 120.0(4) . .
C50 C69 B1 126.9(4) . .
C81 C70 C92 117.8(5) . .
C81 C70 Si2 122.9(4) . .
C92 C70 Si2 118.9(4) . .
C82 C71 C142 120.0(5) . .
C82 C71 H71A 120.0 . .
C142 C71 H71A 120.0 . .
F4 C72 C14 119.6(5) . .
F4 C72 C58 121.0(5) . .
C14 C72 C58 119.3(5) . .
C133 C73 C59 121.3(5) . .
C133 C73 H73A 119.3 . .
C59 C73 H73A 119.3 . .
F9 C74 C29 121.1(5) . .
F9 C74 C102 118.7(5) . .
C29 C74 C102 120.3(5) . .
C56 N2 C64 120.1(4) . .
C56 N2 Ir1 124.6(3) . .
C64 N2 Ir1 115.0(3) . .
C52 C76 C44 121.9(5) . .
C52 C76 H76A 119.0 . .
C44 C76 H76A 119.0 . .
N1 C77 C104 122.9(5) . .
N1 C77 H77A 118.5 . .
C104 C77 H77A 118.5 . .
C41 C78 C80 115.5(4) . .
C41 C78 C100 122.4(4) . .
C80 C78 C100 122.1(4) . .
C86 C79 H79A 109.5 . .
C86 C79 H79B 109.5 . .
H79A C79 H79B 109.5 . .
C86 C79 H79C 109.5 . .
H79A C79 H79C 109.5 . .
H79B C79 H79C 109.5 . .
C56 C80 C78 121.0(5) . .
C56 C80 H80A 119.5 . .
C78 C80 H80A 119.5 . .
C139 C81 C70 120.5(5) . .
C139 C81 H81A 119.7 . .
C70 C81 H81A 119.7 . .
C71 C82 C51 122.3(5) . .
C71 C82 H82A 118.9 . .
C51 C82 H82A 118.9 . .
F22 C83 C130 120.7(5) . .
F22 C83 C119 118.8(5) . .
C130 C83 C119 120.5(5) . .
F24 C85 C119 119.5(5) . .
F24 C85 C90 120.4(5) . .
C119 C85 C90 120.2(5) . .
C112 C86 C79 108.4(5) . .
C112 C86 C11 112.1(4) . .
C79 C86 C11 109.8(5) . .
C112 C86 C108 109.6(4) . .
C79 C86 C108 109.5(4) . .
C11 C86 C108 107.5(5) . .
F13 C87 C123 121.5(6) . .
F13 C87 C136 119.5(6) . .
C123 C87 C136 119.0(5) . .
F40 C88 C22 116.1(5) . .
F40 C88 C99 120.4(5) . .
C22 C88 C99 123.6(6) . .
C129 C89 C63 113.1(5) . .
C129 C89 B1 119.0(4) . .
C63 C89 B1 127.2(5) . .
F25 C90 C85 114.8(5) . .
F25 C90 C68 120.7(5) . .
C85 C90 C68 124.5(5) . .
C101 C91 C45 120.3(5) . .
C101 C91 H91A 119.8 . .
C45 C91 H91A 119.8 . .
C122 C92 C70 121.3(5) . .
C122 C92 H92A 119.3 . .
C70 C92 H92A 119.3 . .
F1 C93 C131 115.4(4) . .
F1 C93 C60 121.1(4) . .
C131 C93 C60 123.4(5) . .
F30 C94 C132 116.0(5) . .
F30 C94 C141 120.2(5) . .
C132 C94 C141 123.8(5) . .
C118 C95 C105 120.3(5) . .
C118 C95 H95A 119.8 . .
C105 C95 H95A 119.8 . .
C124 C96 C8 121.8(5) . .
C124 C96 H96A 119.1 . .
C8 C96 H96A 119.1 . .
C114 C97 C111 116.0(5) . .
C114 C97 Si1 121.0(4) . .
C111 C97 Si1 122.8(4) . .
C18 C98 F16 115.2(5) . .
C18 C98 C46 126.1(5) . .
F16 C98 C46 118.7(5) . .
C144 C99 C88 113.0(5) . .
C144 C99 B2 120.5(5) . .
C88 C99 B2 126.3(5) . .
C148 C100 C5 109.9(5) . .
C148 C100 C78 112.6(4) . .
C5 C100 C78 110.8(4) . .
C148 C100 C6 108.4(5) . .
C5 C100 C6 108.3(5) . .
C78 C100 C6 106.6(4) . .
C91 C101 C52 120.3(5) . .
C91 C101 H10A 119.8 . .
C52 C101 H10A 119.8 . .
F8 C102 C65 121.5(5) . .
F8 C102 C74 121.1(5) . .
C65 C102 C74 117.4(5) . .
C55 C103 C112 120.8(5) . .
C55 C103 H10B 119.6 . .
C112 C103 H10B 119.6 . .
C77 C104 C128 120.6(5) . .
C77 C104 H10C 119.7 . .
C128 C104 H10C 119.7 . .
C95 C105 C111 119.7(5) . .
C95 C105 H10D 120.1 . .
C111 C105 H10D 120.1 . .
C68 B2 C141 113.6(4) . .
C68 B2 C99 114.0(4) . .
C141 B2 C99 102.9(4) . .
C68 B2 C143 98.7(4) . .
C141 B2 C143 114.2(4) . .
C99 B2 C143 114.0(5) . .
C142 C107 C117 120.2(5) . .
C142 C107 H10E 119.9 . .
C117 C107 H10E 119.9 . .
C86 C108 H10F 109.5 . .
C86 C108 H10G 109.5 . .
H10F C108 H10G 109.5 . .
C86 C108 H10H 109.5 . .
H10F C108 H10H 109.5 . .
H10G C108 H10H 109.5 . .
F26 C109 C121 116.4(5) . .
F26 C109 C141 119.2(5) . .
C121 C109 C141 124.4(5) . .
C54 C110 C128 121.5(5) . .
C54 C110 H11A 119.2 . .
C128 C110 H11A 119.2 . .
C105 C111 C97 121.9(5) . .
C105 C111 H11B 119.0 . .
C97 C111 H11B 119.0 . .
C103 C112 C67 115.7(4) . .
C103 C112 C86 121.0(4) . .
C67 C112 C86 123.2(4) . .
C122 C113 C139 119.7(5) . .
C122 C113 H11C 120.1 . .
C139 C113 H11C 120.1 . .
C118 C114 C97 121.1(5) . .
C118 C114 H11D 119.4 . .
C97 C114 H11D 119.4 . .
C16 C115 F32 120.0(5) . .
C16 C115 C137 119.2(6) . .
F32 C115 C137 120.7(6) . .
C134 C116 C8 122.9(6) . .
C134 C116 H11E 118.5 . .
C8 C116 H11E 118.5 . .
C51 C117 C107 121.6(5) . .
C51 C117 H11F 119.2 . .
C107 C117 H11F 119.2 . .
C95 C118 C114 120.8(6) . .
C95 C118 H11G 119.6 . .
C114 C118 H11G 119.6 . .
F23 C119 C85 121.4(5) . .
F23 C119 C83 120.4(5) . .
C85 C119 C83 118.2(5) . .
C66 C120 C39 116.0(5) . .
C66 C120 C140 120.3(5) . .
C39 C120 C140 123.7(5) . .
F27 C121 C109 121.1(5) . .
F27 C121 C125 118.5(5) . .
C109 C121 C125 120.4(5) . .
C92 C122 C113 120.1(5) . .
C92 C122 H12A 119.9 . .
C113 C122 H12A 119.9 . .
C87 C123 F14 119.6(6) . .
C87 C123 C63 121.1(5) . .
F14 C123 C63 119.2(6) . .
C126 C124 C96 120.7(6) . .
C126 C124 H12B 119.6 . .
C96 C124 H12B 119.6 . .
F28 C125 C121 121.8(6) . .
F28 C125 C132 120.8(6) . .
C121 C125 C132 117.4(5) . .
C134 C126 C124 119.8(6) . .
C134 C126 H12C 120.1 . .
C124 C126 H12C 120.1 . .
F20 C127 C46 120.9(5) . .
F20 C127 C15 114.9(5) . .
C46 C127 C15 124.2(5) . .
C110 C128 C104 116.1(4) . .
C110 C128 C4 123.0(5) . .
C104 C128 C4 120.9(5) . .
F11 C129 C89 118.8(5) . .
F11 C129 C136 115.4(5) . .
C89 C129 C136 125.8(5) . .
F21 C130 C83 116.3(5) . .
F21 C130 C68 119.2(4) . .
C83 C130 C68 124.5(5) . .
F2 C131 C93 120.2(5) . .
F2 C131 C14 119.5(5) . .
C93 C131 C14 120.3(5) . .
F29 C132 C125 118.9(5) . .
F29 C132 C94 119.7(5) . .
C125 C132 C94 121.2(5) . .
C7 C133 C73 120.6(6) . .
C7 C133 H13A 119.7 . .
C73 C133 H13A 119.7 . .
C126 C134 C116 120.3(6) . .
C126 C134 H13B 119.9 . .
C116 C134 H13B 119.9 . .
C140 C135 H13C 109.5 . .
C140 C135 H13D 109.5 . .
H13C C135 H13D 109.5 . .
C140 C135 H13E 109.5 . .
H13C C135 H13E 109.5 . .
H13D C135 H13E 109.5 . .
F12 C136 C129 121.5(5) . .
F12 C136 C87 120.3(5) . .
C129 C136 C87 118.2(5) . .
F31 C137 C115 116.4(5) . .
F31 C137 C143 118.6(5) . .
C115 C137 C143 124.9(6) . .
C149 C138 C59 121.3(6) . .
C149 C138 H13F 119.4 . .
C59 C138 H13F 119.4 . .
C81 C139 C113 120.4(5) . .
C81 C139 H13G 119.8 . .
C113 C139 H13G 119.8 . .
C135 C140 C10 108.6(6) . .
C135 C140 C9 109.6(5) . .
C10 C140 C9 109.3(6) . .
C135 C140 C120 109.1(4) . .
C10 C140 C120 112.2(5) . .
C9 C140 C120 108.1(5) . .
C94 C141 C109 112.7(5) . .
C94 C141 B2 127.8(5) . .
C109 C141 B2 119.2(5) . .
C107 C142 C71 119.8(5) . .
C107 C142 H14A 120.1 . .
C71 C142 H14A 120.1 . .
C137 C143 C146 112.9(5) . .
C137 C143 B2 119.5(5) . .
C146 C143 B2 127.1(5) . .
F36 C144 C99 119.5(5) . .
F36 C144 C24 115.6(5) . .
C99 C144 C24 124.9(5) . .
F34 C145 C16 121.4(6) . .
F34 C145 C146 118.8(6) . .
C16 C145 C146 119.7(6) . .
F35 C146 C143 121.3(5) . .
F35 C146 C145 115.5(5) . .
C143 C146 C145 123.2(6) . .
C100 C148 H14B 109.5 . .
C100 C148 H14C 109.5 . .
H14B C148 H14C 109.5 . .
C100 C148 H14D 109.5 . .
H14B C148 H14D 109.5 . .
H14C C148 H14D 109.5 . .
C138 C149 C7 119.3(6) . .
C138 C149 H14E 120.4 . .
C7 C149 H14E 120.4 . .
C60 B1 C46 114.6(4) . .
C60 B1 C69 113.4(4) . .
C46 B1 C69 101.4(4) . .
C60 B1 C89 100.7(4) . .
C46 B1 C89 113.1(4) . .
C69 B1 C89 114.3(4) . .
C116 C8 C96 114.4(5) . .
C116 C8 Si2 124.3(4) . .
C96 C8 Si2 121.0(4) . .
F3 C14 C72 121.1(5) . .
F3 C14 C131 120.2(5) . .
C72 C14 C131 118.7(5) . .
F19 C15 C17 119.4(5) . .
F19 C15 C127 120.5(6) . .
C17 C15 C127 120.0(5) . .
C115 C16 C145 120.0(6) . .
C115 C16 F33 120.3(6) . .
C145 C16 F33 119.7(6) . .
F18 C17 C15 120.7(5) . .
F18 C17 C18 120.2(6) . .
C15 C17 C18 119.0(5) . .
F17 C18 C98 121.3(5) . .
F17 C18 C17 120.3(5) . .
C98 C18 C17 118.4(6) . .
C86 C11 H11H 109.5 . .
C86 C11 H11I 109.5 . .
H11H C11 H11I 109.5 . .
C86 C11 H11J 109.5 . .
H11H C11 H11J 109.5 . .
H11I C11 H11J 109.5 . .
C100 C5 H5A 109.5 . .
C100 C5 H5B 109.5 . .
H5A C5 H5B 109.5 . .
C100 C5 H5C 109.5 . .
H5A C5 H5C 109.5 . .
H5B C5 H5C 109.5 . .
C133 C7 C149 120.3(6) . .
C133 C7 H7A 119.9 . .
C149 C7 H7A 119.9 . .
F39 C22 C23 121.2(6) . .
F39 C22 C88 118.8(6) . .
C23 C22 C88 120.0(6) . .
C140 C9 H9A 109.5 . .
C140 C9 H9B 109.5 . .
H9A C9 H9B 109.5 . .
C140 C9 H9C 109.5 . .
H9A C9 H9C 109.5 . .
H9B C9 H9C 109.5 . .
F37 C24 C23 120.2(6) . .
F37 C24 C144 121.1(6) . .
C23 C24 C144 118.7(6) . .
C3 C4 C1 111.4(7) . .
C3 C4 C128 114.0(5) . .
C1 C4 C128 110.8(6) . .
C3 C4 C2 109.1(7) . .
C1 C4 C2 104.3(7) . .
C128 C4 C2 106.7(5) . .
C100 C6 H6A 109.5 . .
C100 C6 H6B 109.5 . .
H6A C6 H6B 109.5 . .
C100 C6 H6C 109.5 . .
H6A C6 H6C 109.5 . .
H6B C6 H6C 109.5 . .
F38 C23 C22 120.7(7) . .
F38 C23 C24 119.8(6) . .
C22 C23 C24 119.5(6) . .
C140 C10 H10I 109.5 . .
C140 C10 H10J 109.5 . .
H10I C10 H10J 109.5 . .
C140 C10 H10K 109.5 . .
H10I C10 H10K 109.5 . .
H10J C10 H10K 109.5 . .
C4 C2 H2A 109.5 . .
C4 C2 H2B 109.5 . .
H2A C2 H2B 109.5 . .
C4 C2 H2C 109.5 . .
H2A C2 H2C 109.5 . .
H2B C2 H2C 109.5 . .
C4 C1 H1A 109.5 . .
C4 C1 H1B 109.5 . .
H1A C1 H1B 109.5 . .
C4 C1 H1C 109.5 . .
H1A C1 H1C 109.5 . .
H1B C1 H1C 109.5 . .
C4 C3 H3A 109.5 . .
C4 C3 H3B 109.5 . .
H3A C3 H3B 109.5 . .
C4 C3 H3C 109.5 . .
H3A C3 H3C 109.5 . .
H3B C3 H3C 109.5 . .
Cl1 C200 Cl2 114.0(4) . .
Cl1 C200 H20A 108.8 . .
Cl2 C200 H20A 108.8 . .
Cl1 C200 H20B 108.8 . .
Cl2 C200 H20B 108.8 . .
H20A C200 H20B 107.7 . .

loop_
_geom_bond_atom_site_label_1
_geom_bond_atom_site_label_2
_geom_bond_distance
_geom_bond_site_symmetry_2
Ir1 N1 2.034(4) .
Ir1 N2 2.074(4) .
Ir1 Si1 2.3442(14) .
Ir1 Ir1 2.5469(6) 2_665
Ir1 H1 1.458(19) .
Ir2 N3 2.029(4) .
Ir2 N4 2.048(4) .
Ir2 Si2 2.3365(15) .
Ir2 Ir2 2.5310(6) 2_656
Ir2 H2 1.486(19) .
Si1 C44 1.878(5) .
Si1 C51 1.878(5) .
Si1 C97 1.903(5) .
Si2 C8 1.878(5) .
Si2 C70 1.879(5) .
Si2 C59 1.892(5) .
F10 C29 1.364(5) .
F21 C130 1.349(5) .
F11 C129 1.362(6) .
F22 C83 1.356(6) .
F1 C93 1.348(5) .
F2 C131 1.354(5) .
F4 C72 1.354(5) .
F6 C50 1.372(5) .
F7 C65 1.340(5) .
F16 C98 1.374(5) .
F31 C137 1.355(6) .
F24 C85 1.351(6) .
F20 C127 1.351(6) .
F29 C132 1.359(6) .
F5 C58 1.350(5) .
F28 C125 1.335(6) .
F12 C136 1.341(6) .
F9 C74 1.358(5) .
F23 C119 1.331(6) .
F35 C146 1.346(6) .
F30 C94 1.356(6) .
F25 C90 1.350(6) .
F36 C144 1.353(6) .
F26 C109 1.342(6) .
F32 C115 1.356(6) .
F15 C63 1.347(6) .
C29 C74 1.367(7) .
C29 C69 1.380(7) .
F40 C88 1.346(6) .
F27 C121 1.355(6) .
F8 C102 1.327(6) .
F14 C123 1.359(6) .
N1 C77 1.339(6) .
N1 C54 1.368(6) .
C39 C57 1.378(6) .
C39 C120 1.397(7) .
C39 H39A 0.9300 .
F13 C87 1.347(6) .
C41 C64 1.390(6) .
C41 C78 1.390(6) .
C41 H41A 0.9300 .
N3 C55 1.336(5) .
N3 C62 1.366(6) .
C44 C45 1.388(6) .
C44 C76 1.400(6) .
C45 C91 1.390(7) .
C45 H45A 0.9300 .
C46 C127 1.380(7) .
C46 C98 1.388(7) .
C46 B1 1.656(7) .
F34 C145 1.349(7) .
C48 N4 1.341(6) .
C48 C66 1.375(7) .
C48 H48A 0.9300 .
C50 C65 1.373(7) .
C50 C69 1.386(7) .
C51 C117 1.391(6) .
C51 C82 1.407(7) .
C52 C101 1.381(7) .
C52 C76 1.383(7) .
C52 H52A 0.9300 .
C54 C110 1.386(6) .
C54 C64 1.454(7) .
C55 C103 1.372(6) .
C55 H55A 0.9300 .
C56 N2 1.324(6) .
C56 C80 1.374(7) .
C56 H56A 0.9300 .
C57 N4 1.368(6) .
C57 C62 1.468(6) .
C58 C72 1.379(7) .
C58 C60 1.381(6) .
C59 C138 1.396(7) .
C59 C73 1.404(7) .
C60 C93 1.393(7) .
C60 B1 1.651(7) .
C62 C67 1.372(6) .
C63 C123 1.376(7) .
C63 C89 1.403(7) .
C64 N2 1.360(5) .
C65 C102 1.382(7) .
C66 C120 1.380(7) .
C66 H66A 0.9300 .
C67 C112 1.401(6) .
C67 H67A 0.9300 .
C68 C90 1.397(7) .
C68 C130 1.406(7) .
C68 B2 1.643(8) .
C69 B1 1.656(8) .
C70 C81 1.398(7) .
C70 C92 1.406(7) .
C71 C82 1.375(7) .
C71 C142 1.377(8) .
C71 H71A 0.9300 .
C72 C14 1.368(7) .
C73 C133 1.368(7) .
C73 H73A 0.9300 .
C74 C102 1.385(7) .
C76 H76A 0.9300 .
C77 C104 1.362(6) .
C77 H77A 0.9300 .
C78 C80 1.396(6) .
C78 C100 1.532(7) .
C79 C86 1.522(7) .
C79 H79A 0.9600 .
C79 H79B 0.9600 .
C79 H79C 0.9600 .
C80 H80A 0.9300 .
C81 C139 1.383(7) .
C81 H81A 0.9300 .
C82 H82A 0.9300 .
C83 C130 1.361(7) .
C83 C119 1.371(7) .
C85 C119 1.371(7) .
C85 C90 1.372(7) .
C86 C112 1.518(7) .
C86 C11 1.531(8) .
C86 C108 1.541(7) .
C87 C123 1.350(8) .
C87 C136 1.384(8) .
C88 C22 1.383(8) .
C88 C99 1.393(7) .
C89 C129 1.371(7) .
C89 B1 1.657(8) .
C91 C101 1.366(7) .
C91 H91A 0.9300 .
C92 C122 1.373(7) .
C92 H92A 0.9300 .
C93 C131 1.372(7) .
C94 C132 1.376(8) .
C94 C141 1.380(7) .
C95 C118 1.367(8) .
C95 C105 1.377(8) .
C95 H95A 0.9300 .
C96 C124 1.386(7) .
C96 C8 1.441(7) .
C96 H96A 0.9300 .
C97 C114 1.415(7) .
C97 C111 1.416(7) .
C98 C18 1.371(7) .
C99 C144 1.379(7) .
C99 B2 1.657(8) .
C100 C148 1.502(7) .
C100 C5 1.517(8) .
C100 C6 1.533(8) .
C101 H10A 0.9300 .
C103 C112 1.400(7) .
C103 H10B 0.9300 .
C104 C128 1.402(7) .
C104 H10C 0.9300 .
C105 C111 1.382(7) .
C105 H10D 0.9300 .
B2 C141 1.648(8) .
B2 C143 1.671(8) .
C107 C142 1.365(8) .
C107 C117 1.401(7) .
C107 H10E 0.9300 .
C108 H10F 0.9600 .
C108 H10G 0.9600 .
C108 H10H 0.9600 .
C109 C121 1.368(8) .
C109 C141 1.406(7) .
C110 C128 1.387(7) .
C110 H11A 0.9300 .
C111 H11B 0.9300 .
C113 C122 1.378(7) .
C113 C139 1.391(8) .
C113 H11C 0.9300 .
C114 C118 1.384(7) .
C114 H11D 0.9300 .
C115 C16 1.349(8) .
C115 C137 1.384(7) .
C116 C134 1.393(7) .
C116 C8 1.405(7) .
C116 H11E 0.9300 .
C117 H11F 0.9300 .
C118 H11G 0.9300 .
C120 C140 1.523(7) .
C121 C125 1.370(8) .
C122 H12A 0.9300 .
C124 C126 1.372(8) .
C124 H12B 0.9300 .
C125 C132 1.373(8) .
C126 C134 1.369(8) .
C126 H12C 0.9300 .
C127 C15 1.385(7) .
C128 C4 1.518(7) .
C129 C136 1.377(7) .
C131 C14 1.377(7) .
C133 C7 1.357(8) .
C133 H13A 0.9300 .
C134 H13B 0.9300 .
C135 C140 1.512(8) .
C135 H13C 0.9600 .
C135 H13D 0.9600 .
C135 H13E 0.9600 .
C137 C143 1.386(7) .
C138 C149 1.381(8) .
C138 H13F 0.9300 .
C139 H13G 0.9300 .
C140 C10 1.518(8) .
C140 C9 1.519(8) .
C142 H14A 0.9300 .
C143 C146 1.396(8) .
C144 C24 1.383(8) .
C145 C16 1.356(9) .
C145 C146 1.400(8) .
C148 H14B 0.9600 .
C148 H14C 0.9600 .
C148 H14D 0.9600 .
C149 C7 1.394(8) .
C149 H14E 0.9300 .
Cl1 C200 1.696(7) .
Cl2 C200 1.724(8) .
F3 C14 1.342(6) .
F19 C15 1.357(6) .
F17 C18 1.353(6) .
F37 C24 1.346(6) .
F18 C17 1.355(6) .
F33 C16 1.358(6) .
F38 C23 1.346(6) .
F39 C22 1.351(7) .
C15 C17 1.361(8) .
C17 C18 1.374(8) .
C11 H11H 0.9600 .
C11 H11I 0.9600 .
C11 H11J 0.9600 .
C5 H5A 0.9600 .
C5 H5B 0.9600 .
C5 H5C 0.9600 .
C7 H7A 0.9300 .
C22 C23 1.355(9) .
C9 H9A 0.9600 .
C9 H9B 0.9600 .
C9 H9C 0.9600 .
C24 C23 1.370(9) .
C4 C3 1.458(9) .
C4 C1 1.498(10) .
C4 C2 1.557(11) .
C6 H6A 0.9600 .
C6 H6B 0.9600 .
C6 H6C 0.9600 .
C10 H10I 0.9600 .
C10 H10J 0.9600 .
C10 H10K 0.9600 .
C2 H2A 0.9600 .
C2 H2B 0.9600 .
C2 H2C 0.9600 .
C1 H1A 0.9600 .
C1 H1B 0.9600 .
C1 H1C 0.9600 .
C3 H3A 0.9600 .
C3 H3B 0.9600 .
C3 H3C 0.9600 .
C200 H20A 0.9700 .
C200 H20B 0.9700 .

loop_
_geom_torsion_atom_site_label_1
_geom_torsion_atom_site_label_2
_geom_torsion_atom_site_label_3
_geom_torsion_atom_site_label_4
_geom_torsion
_geom_torsion_site_symmetry_1
N1 Ir1 Si1 C44 1.60(19) .
N2 Ir1 Si1 C44 79.99(19) .
Ir1 Ir1 Si1 C44 -137.60(16) 2_665
N1 Ir1 Si1 C51 -118.11(19) .
N2 Ir1 Si1 C51 -39.72(19) .
Ir1 Ir1 Si1 C51 102.69(16) 2_665
N1 Ir1 Si1 C97 123.4(2) .
N2 Ir1 Si1 C97 -158.2(2) .
Ir1 Ir1 Si1 C97 -15.81(17) 2_665
N3 Ir2 Si2 C8 122.6(2) .
N4 Ir2 Si2 C8 -158.6(2) .
Ir2 Ir2 Si2 C8 -16.62(17) 2_656
N3 Ir2 Si2 C70 1.4(2) .
N4 Ir2 Si2 C70 80.2(2) .
Ir2 Ir2 Si2 C70 -137.78(17) 2_656
N3 Ir2 Si2 C59 -119.3(2) .
N4 Ir2 Si2 C59 -40.5(2) .
Ir2 Ir2 Si2 C59 101.49(18) 2_656
N2 Ir1 N1 C77 -171.9(4) .
Si1 Ir1 N1 C77 -79.1(4) .
Ir1 Ir1 N1 C77 13.5(5) 2_665
N2 Ir1 N1 C54 6.7(3) .
Si1 Ir1 N1 C54 99.6(3) .
Ir1 Ir1 N1 C54 -167.9(2) 2_665
N4 Ir2 N3 C55 -170.4(4) .
Si2 Ir2 N3 C55 -76.1(4) .
Ir2 Ir2 N3 C55 15.3(5) 2_656
N4 Ir2 N3 C62 9.1(3) .
Si2 Ir2 N3 C62 103.4(3) .
Ir2 Ir2 N3 C62 -165.2(2) 2_656
C51 Si1 C44 C45 -118.4(4) .
C97 Si1 C44 C45 2.4(5) .
Ir1 Si1 C44 C45 123.3(4) .
C51 Si1 C44 C76 63.0(4) .
C97 Si1 C44 C76 -176.2(3) .
Ir1 Si1 C44 C76 -55.4(4) .
C76 C44 C45 C91 1.0(7) .
Si1 C44 C45 C91 -177.6(4) .
C44 Si1 C51 C117 -8.9(5) .
C97 Si1 C51 C117 -130.2(4) .
Ir1 Si1 C51 C117 111.7(4) .
C44 Si1 C51 C82 175.3(4) .
C97 Si1 C51 C82 54.0(5) .
Ir1 Si1 C51 C82 -64.1(4) .
C77 N1 C54 C110 -2.1(7) .
Ir1 N1 C54 C110 179.2(3) .
C77 N1 C54 C64 174.8(4) .
Ir1 N1 C54 C64 -3.9(5) .
C62 N3 C55 C103 0.6(7) .
Ir2 N3 C55 C103 -179.9(4) .
C120 C39 C57 N4 -0.9(7) .
C120 C39 C57 C62 177.5(5) .
C8 Si2 C59 C138 -124.4(4) .
C70 Si2 C59 C138 -2.7(5) .
Ir2 Si2 C59 C138 117.2(4) .
C8 Si2 C59 C73 56.7(5) .
C70 Si2 C59 C73 178.4(4) .
Ir2 Si2 C59 C73 -61.7(4) .
F5 C58 C60 C93 -178.7(5) .
C72 C58 C60 C93 0.6(8) .
F5 C58 C60 B1 -7.3(7) .
C72 C58 C60 B1 172.0(5) .
C66 C48 N4 C57 -1.3(7) .
C66 C48 N4 Ir2 169.5(4) .
C39 C57 N4 C48 3.0(7) .
C62 C57 N4 C48 -175.5(4) .
C39 C57 N4 Ir2 -168.6(4) .
C62 C57 N4 Ir2 12.9(5) .
N3 Ir2 N4 C48 177.0(4) .
Si2 Ir2 N4 C48 78.8(4) .
Ir2 Ir2 N4 C48 -9.1(5) 2_656
N3 Ir2 N4 C57 -12.0(3) .
Si2 Ir2 N4 C57 -110.1(3) .
Ir2 Ir2 N4 C57 162.0(2) 2_656
C55 N3 C62 C67 -1.4(7) .
Ir2 N3 C62 C67 179.0(3) .
C55 N3 C62 C57 174.6(4) .
Ir2 N3 C62 C57 -5.0(5) .
N4 C57 C62 N3 -5.2(6) .
C39 C57 C62 N3 176.3(4) .
N4 C57 C62 C67 170.5(4) .
C39 C57 C62 C67 -7.9(8) .
C78 C41 C64 N2 -0.1(7) .
C78 C41 C64 C54 176.5(4) .
N1 C54 C64 N2 -3.6(6) .
C110 C54 C64 N2 173.0(4) .
N1 C54 C64 C41 179.7(4) .
C110 C54 C64 C41 -3.7(8) .
F6 C50 C65 F7 -1.1(7) .
C69 C50 C65 F7 -179.0(5) .
F6 C50 C65 C102 176.2(5) .
C69 C50 C65 C102 -1.7(8) .
N4 C48 C66 C120 -2.7(8) .
N3 C62 C67 C112 0.8(7) .
C57 C62 C67 C112 -174.6(5) .
F10 C29 C69 C50 178.2(4) .
C74 C29 C69 C50 -0.4(7) .
F10 C29 C69 B1 5.5(7) .
C74 C29 C69 B1 -173.2(5) .
F6 C50 C69 C29 -176.2(4) .
C65 C50 C69 C29 1.5(7) .
F6 C50 C69 B1 -4.0(8) .
C65 C50 C69 B1 173.7(5) .
C8 Si2 C70 C81 -4.7(5) .
C59 Si2 C70 C81 -125.2(4) .
Ir2 Si2 C70 C81 115.6(4) .
C8 Si2 C70 C92 -178.2(4) .
C59 Si2 C70 C92 61.3(4) .
Ir2 Si2 C70 C92 -57.9(4) .
F5 C58 C72 F4 1.3(7) .
C60 C58 C72 F4 -178.1(5) .
F5 C58 C72 C14 179.8(5) .
C60 C58 C72 C14 0.4(9) .
C138 C59 C73 C133 -0.6(8) .
Si2 C59 C73 C133 178.4(4) .
F10 C29 C74 F9 -0.6(7) .
C69 C29 C74 F9 178.1(5) .
F10 C29 C74 C102 -179.3(4) .
C69 C29 C74 C102 -0.6(8) .
C80 C56 N2 C64 0.0(7) .
C80 C56 N2 Ir1 173.8(3) .
C41 C64 N2 C56 0.5(6) .
C54 C64 N2 C56 -176.4(4) .
C41 C64 N2 Ir1 -173.9(3) .
C54 C64 N2 Ir1 9.2(5) .
N1 Ir1 N2 C56 177.3(4) .
Si1 Ir1 N2 C56 78.7(4) .
Ir1 Ir1 N2 C56 -8.4(4) 2_665
N1 Ir1 N2 C64 -8.6(3) .
Si1 Ir1 N2 C64 -107.2(3) .
Ir1 Ir1 N2 C64 165.7(2) 2_665
C101 C52 C76 C44 0.1(8) .
C45 C44 C76 C52 -1.2(7) .
Si1 C44 C76 C52 177.5(4) .
C54 N1 C77 C104 1.5(7) .
Ir1 N1 C77 C104 -179.9(4) .
C64 C41 C78 C80 -0.8(7) .
C64 C41 C78 C100 176.3(4) .
N2 C56 C80 C78 -1.0(7) .
C41 C78 C80 C56 1.3(7) .
C100 C78 C80 C56 -175.8(4) .
C92 C70 C81 C139 2.6(7) .
Si2 C70 C81 C139 -171.0(4) .
C142 C71 C82 C51 -1.6(8) .
C117 C51 C82 C71 0.4(7) .
Si1 C51 C82 C71 176.4(4) .
F15 C63 C89 C129 178.4(4) .
C123 C63 C89 C129 -1.9(7) .
F15 C63 C89 B1 8.8(8) .
C123 C63 C89 B1 -171.6(5) .
F24 C85 C90 F25 0.1(7) .
C119 C85 C90 F25 -179.0(4) .
F24 C85 C90 C68 179.2(5) .
C119 C85 C90 C68 0.1(8) .
C130 C68 C90 F25 179.9(4) .
B2 C68 C90 F25 -7.5(8) .
C130 C68 C90 C85 0.9(7) .
B2 C68 C90 C85 173.5(5) .
C44 C45 C91 C101 0.2(7) .
C81 C70 C92 C122 -1.6(7) .
Si2 C70 C92 C122 172.2(4) .
C58 C60 C93 F1 176.2(4) .
B1 C60 C93 F1 5.7(8) .
C58 C60 C93 C131 -1.5(8) .
B1 C60 C93 C131 -172.1(5) .
C44 Si1 C97 C114 49.2(4) .
C51 Si1 C97 C114 170.0(4) .
Ir1 Si1 C97 C114 -72.9(4) .
C44 Si1 C97 C111 -126.2(4) .
C51 Si1 C97 C111 -5.4(5) .
Ir1 Si1 C97 C111 111.7(4) .
C127 C46 C98 C18 -0.4(8) .
B1 C46 C98 C18 -174.7(5) .
C127 C46 C98 F16 178.7(4) .
B1 C46 C98 F16 4.5(7) .
F40 C88 C99 C144 176.0(5) .
C22 C88 C99 C144 -4.3(9) .
F40 C88 C99 B2 1.0(9) .
C22 C88 C99 B2 -179.4(6) .
C41 C78 C100 C148 167.7(5) .
C80 C78 C100 C148 -15.4(7) .
C41 C78 C100 C5 44.1(7) .
C80 C78 C100 C5 -139.0(5) .
C41 C78 C100 C6 -73.5(6) .
C80 C78 C100 C6 103.4(6) .
C45 C91 C101 C52 -1.3(8) .
C76 C52 C101 C91 1.1(8) .
F7 C65 C102 F8 -0.6(8) .
C50 C65 C102 F8 -178.0(5) .
F7 C65 C102 C74 177.9(4) .
C50 C65 C102 C74 0.5(8) .
F9 C74 C102 F8 0.3(7) .
C29 C74 C102 F8 179.0(4) .
F9 C74 C102 C65 -178.2(4) .
C29 C74 C102 C65 0.5(8) .
N3 C55 C103 C112 0.9(8) .
N1 C77 C104 C128 -0.7(8) .
C118 C95 C105 C111 0.0(8) .
C90 C68 B2 C141 21.8(7) .
C130 C68 B2 C141 -166.2(4) .
C90 C68 B2 C99 139.2(5) .
C130 C68 B2 C99 -48.7(6) .
C90 C68 B2 C143 -99.5(6) .
C130 C68 B2 C143 72.6(5) .
C144 C99 B2 C68 162.6(5) .
C88 C99 B2 C68 -22.6(8) .
C144 C99 B2 C141 -73.9(6) .
C88 C99 B2 C141 100.8(6) .
C144 C99 B2 C143 50.3(7) .
C88 C99 B2 C143 -135.0(6) .
N1 C54 C110 C128 2.0(7) .
C64 C54 C110 C128 -174.4(5) .
C95 C105 C111 C97 -2.0(8) .
C114 C97 C111 C105 2.3(7) .
Si1 C97 C111 C105 177.8(4) .
C55 C103 C112 C67 -1.4(7) .
C55 C103 C112 C86 -178.5(5) .
C62 C67 C112 C103 0.6(7) .
C62 C67 C112 C86 177.6(5) .
C79 C86 C112 C103 71.6(6) .
C11 C86 C112 C103 -167.1(5) .
C108 C86 C112 C103 -47.8(7) .
C79 C86 C112 C67 -105.3(6) .
C11 C86 C112 C67 16.0(8) .
C108 C86 C112 C67 135.3(5) .
C111 C97 C114 C118 -0.6(7) .
Si1 C97 C114 C118 -176.2(4) .
C82 C51 C117 C107 0.9(7) .
Si1 C51 C117 C107 -175.1(4) .
C142 C107 C117 C51 -1.0(8) .
C105 C95 C118 C114 1.7(8) .
C97 C114 C118 C95 -1.3(8) .
F24 C85 C119 F23 -0.7(8) .
C90 C85 C119 F23 178.5(5) .
F24 C85 C119 C83 -178.8(4) .
C90 C85 C119 C83 0.4(8) .
F22 C83 C119 F23 2.1(7) .
C130 C83 C119 F23 180.0(4) .
F22 C83 C119 C85 -179.8(4) .
C130 C83 C119 C85 -1.9(7) .
C48 C66 C120 C39 4.7(8) .
C48 C66 C120 C140 -174.0(5) .
C57 C39 C120 C66 -2.9(7) .
C57 C39 C120 C140 175.7(5) .
F26 C109 C121 F27 -1.3(8) .
C141 C109 C121 F27 178.8(5) .
F26 C109 C121 C125 178.8(5) .
C141 C109 C121 C125 -1.1(9) .
C70 C92 C122 C113 -1.1(8) .
C139 C113 C122 C92 3.0(8) .
F13 C87 C123 F14 -0.5(8) .
C136 C87 C123 F14 -180.0(5) .
F13 C87 C123 C63 176.6(5) .
C136 C87 C123 C63 -3.0(8) .
F15 C63 C123 C87 -177.0(5) .
C89 C63 C123 C87 3.3(8) .
F15 C63 C123 F14 0.0(7) .
C89 C63 C123 F14 -179.7(4) .
C8 C96 C124 C126 -1.5(8) .
F27 C121 C125 F28 2.0(8) .
C109 C121 C125 F28 -178.1(5) .
F27 C121 C125 C132 -179.8(5) .
C109 C121 C125 C132 0.1(9) .
C96 C124 C126 C134 -0.5(8) .
C98 C46 C127 F20 -178.3(4) .
B1 C46 C127 F20 -4.6(8) .
C98 C46 C127 C15 1.4(8) .
B1 C46 C127 C15 175.1(5) .
C54 C110 C128 C104 -1.2(8) .
C54 C110 C128 C4 177.1(5) .
C77 C104 C128 C110 0.6(8) .
C77 C104 C128 C4 -177.8(6) .
C63 C89 C129 F11 -179.3(4) .
B1 C89 C129 F11 -8.7(7) .
C63 C89 C129 C136 0.5(7) .
B1 C89 C129 C136 171.1(5) .
F22 C83 C130 F21 1.1(7) .
C119 C83 C130 F21 -176.8(4) .
F22 C83 C130 C68 -178.9(4) .
C119 C83 C130 C68 3.2(8) .
C90 C68 C130 F21 177.5(4) .
B2 C68 C130 F21 4.3(7) .
C90 C68 C130 C83 -2.5(7) .
B2 C68 C130 C83 -175.7(5) .
F1 C93 C131 F2 2.1(7) .
C60 C93 C131 F2 179.9(5) .
F1 C93 C131 C14 -176.4(5) .
C60 C93 C131 C14 1.4(9) .
F28 C125 C132 F29 2.0(8) .
C121 C125 C132 F29 -176.2(5) .
F28 C125 C132 C94 178.2(5) .
C121 C125 C132 C94 0.0(8) .
F30 C94 C132 F29 -2.7(7) .
C141 C94 C132 F29 177.0(5) .
F30 C94 C132 C125 -178.9(5) .
C141 C94 C132 C125 0.8(9) .
C59 C73 C133 C7 -0.6(9) .
C124 C126 C134 C116 2.6(8) .
C8 C116 C134 C126 -2.9(8) .
F11 C129 C136 F12 0.2(7) .
C89 C129 C136 F12 -179.6(5) .
F11 C129 C136 C87 179.4(4) .
C89 C129 C136 C87 -0.3(8) .
F13 C87 C136 F12 1.2(8) .
C123 C87 C136 F12 -179.2(5) .
F13 C87 C136 C129 -178.0(4) .
C123 C87 C136 C129 1.5(8) .
C16 C115 C137 F31 -178.8(5) .
F32 C115 C137 F31 1.0(8) .
C16 C115 C137 C143 -1.4(9) .
F32 C115 C137 C143 178.3(5) .
C73 C59 C138 C149 2.1(8) .
Si2 C59 C138 C149 -176.9(5) .
C70 C81 C139 C113 -0.8(8) .
C122 C113 C139 C81 -2.0(8) .
C66 C120 C140 C135 56.6(7) .
C39 C120 C140 C135 -121.9(6) .
C66 C120 C140 C10 177.0(6) .
C39 C120 C140 C10 -1.6(8) .
C66 C120 C140 C9 -62.5(7) .
C39 C120 C140 C9 119.0(6) .
F30 C94 C141 C109 178.1(4) .
C132 C94 C141 C109 -1.6(8) .
F30 C94 C141 B2 4.3(8) .
C132 C94 C141 B2 -175.4(5) .
F26 C109 C141 C94 -178.1(5) .
C121 C109 C141 C94 1.7(8) .
F26 C109 C141 B2 -3.8(7) .
C121 C109 C141 B2 176.1(5) .
C68 B2 C141 C94 -133.6(5) .
C99 B2 C141 C94 102.6(6) .
C143 B2 C141 C94 -21.5(8) .
C68 B2 C141 C109 52.9(6) .
C99 B2 C141 C109 -70.8(6) .
C143 B2 C141 C109 165.1(5) .
C117 C107 C142 C71 -0.2(8) .
C82 C71 C142 C107 1.4(8) .
F31 C137 C143 C146 176.7(5) .
C115 C137 C143 C146 -0.6(8) .
F31 C137 C143 B2 4.9(7) .
C115 C137 C143 B2 -172.4(5) .
C68 B2 C143 C137 67.6(6) .
C141 B2 C143 C137 -53.2(7) .
C99 B2 C143 C137 -171.1(5) .
C68 B2 C143 C146 -102.9(6) .
C141 B2 C143 C146 136.3(5) .
C99 B2 C143 C146 18.3(8) .
C88 C99 C144 F36 -176.7(5) .
B2 C99 C144 F36 -1.3(8) .
C88 C99 C144 C24 6.0(9) .
B2 C99 C144 C24 -178.6(5) .
C137 C143 C146 F35 -177.7(5) .
B2 C143 C146 F35 -6.6(9) .
C137 C143 C146 C145 2.5(8) .
B2 C143 C146 C145 173.6(5) .
F34 C145 C146 F35 0.8(8) .
C16 C145 C146 F35 177.7(5) .
F34 C145 C146 C143 -179.5(5) .
C16 C145 C146 C143 -2.5(9) .
C59 C138 C149 C7 -2.5(9) .
C58 C60 B1 C46 175.2(5) .
C93 C60 B1 C46 -14.6(7) .
C58 C60 B1 C69 59.5(6) .
C93 C60 B1 C69 -130.4(5) .
C58 C60 B1 C89 -63.1(5) .
C93 C60 B1 C89 107.1(6) .
C127 C46 B1 C60 129.3(5) .
C98 C46 B1 C60 -57.4(6) .
C127 C46 B1 C69 -108.1(6) .
C98 C46 B1 C69 65.2(6) .
C127 C46 B1 C89 14.7(7) .
C98 C46 B1 C89 -172.0(5) .
C29 C69 B1 C60 -172.6(4) .
C50 C69 B1 C60 15.7(7) .
C29 C69 B1 C46 64.0(6) .
C50 C69 B1 C46 -107.6(5) .
C29 C69 B1 C89 -58.0(6) .
C50 C69 B1 C89 130.4(5) .
C129 C89 B1 C60 -61.4(5) .
C63 C89 B1 C60 107.7(5) .
C129 C89 B1 C46 61.3(6) .
C63 C89 B1 C46 -129.5(5) .
C129 C89 B1 C69 176.7(4) .
C63 C89 B1 C69 -14.2(7) .
C134 C116 C8 C96 0.9(7) .
C134 C116 C8 Si2 175.0(4) .
C124 C96 C8 C116 1.2(7) .
C124 C96 C8 Si2 -173.0(4) .
C70 Si2 C8 C116 -128.0(4) .
C59 Si2 C8 C116 -6.3(5) .
Ir2 Si2 C8 C116 111.6(4) .
C70 Si2 C8 C96 45.7(4) .
C59 Si2 C8 C96 167.4(4) .
Ir2 Si2 C8 C96 -74.7(4) .
F4 C72 C14 F3 -1.9(8) .
C58 C72 C14 F3 179.5(5) .
F4 C72 C14 C131 178.0(5) .
C58 C72 C14 C131 -0.6(8) .
F2 C131 C14 F3 1.1(8) .
C93 C131 C14 F3 179.6(5) .
F2 C131 C14 C72 -178.8(5) .
C93 C131 C14 C72 -0.3(8) .
F20 C127 C15 F19 -0.7(7) .
C46 C127 C15 F19 179.6(5) .
F20 C127 C15 C17 177.4(5) .
C46 C127 C15 C17 -2.4(8) .
F32 C115 C16 C145 -178.2(5) .
C137 C115 C16 C145 1.6(9) .
F32 C115 C16 F33 -0.5(9) .
C137 C115 C16 F33 179.2(5) .
F34 C145 C16 C115 177.2(5) .
C146 C145 C16 C115 0.3(9) .
F34 C145 C16 F33 -0.5(9) .
C146 C145 C16 F33 -177.4(5) .
F19 C15 C17 F18 -0.9(8) .
C127 C15 C17 F18 -179.0(5) .
F19 C15 C17 C18 -179.8(5) .
C127 C15 C17 C18 2.1(8) .
F16 C98 C18 F17 0.4(7) .
C46 C98 C18 F17 179.6(5) .
F16 C98 C18 C17 -178.9(5) .
C46 C98 C18 C17 0.3(9) .
F18 C17 C18 F17 0.6(8) .
C15 C17 C18 F17 179.5(5) .
F18 C17 C18 C98 179.9(5) .
C15 C17 C18 C98 -1.1(8) .
C73 C133 C7 C149 0.3(10) .
C138 C149 C7 C133 1.2(10) .
F40 C88 C22 F39 1.2(9) .
C99 C88 C22 F39 -178.4(6) .
F40 C88 C22 C23 179.4(6) .
C99 C88 C22 C23 -0.3(10) .
F36 C144 C24 F37 -3.1(8) .
C99 C144 C24 F37 174.3(6) .
F36 C144 C24 C23 179.6(5) .
C99 C144 C24 C23 -3.1(10) .
C110 C128 C4 C3 6.4(10) .
C104 C128 C4 C3 -175.3(7) .
C110 C128 C4 C1 133.0(7) .
C104 C128 C4 C1 -48.7(8) .
C110 C128 C4 C2 -114.1(7) .
C104 C128 C4 C2 64.2(8) .
F39 C22 C23 F38 1.4(11) .
C88 C22 C23 F38 -176.7(6) .
F39 C22 C23 C24 -178.2(6) .
C88 C22 C23 C24 3.7(11) .
F37 C24 C23 F38 0.9(10) .
C144 C24 C23 F38 178.3(6) .
F37 C24 C23 C22 -179.5(6) .
C144 C24 C23 C22 -2.1(10) .
